data_1513831
loop_
_publ_author_name
'Coste, Alexis'
'Bayle, Alexandre'
'Marrot, J\'erome'
'Evano, Gwilherm'

_publ_section_title
;
 A Convergent Synthesis of the Fully Elaborated Macrocyclic Core of
 TMC-95A.
;
_journal_issue 5
_journal_name_full 'Organic letters'
_journal_page_first 1306
_journal_page_last 1309
_journal_paper_doi 10.1021/ol403675c
_journal_volume 16
_journal_year 2014
_chemical_formula_sum 'C23 H38 I N O5 Si2'
_chemical_formula_weight 591.62
_chemical_name_systematic
;
 ?
;
_space_group_crystal_system monoclinic
_space_group_IT_number 4
_space_group_name_Hall 'P 2yb'
_space_group_name_H-M_alt 'P 1 21 1'
_symmetry_space_group_name_Hall 'P 2yb'
_symmetry_space_group_name_H-M 'P 1 21 1'
_atom_sites_solution_hydrogens geom
_audit_creation_method SHELXL-2014
_cell_angle_alpha 90
_cell_angle_beta 93.443(2)
_cell_angle_gamma 90
_cell_formula_units_Z 16
_cell_length_a 15.6616(6)
_cell_length_b 36.2880(12)
_cell_length_c 19.8167(7)
_cell_measurement_reflns_used 9915
_cell_measurement_temperature 100(2)
_cell_measurement_theta_max 27.51
_cell_measurement_theta_min 2.24
_cell_volume 11242.1(7)
_computing_cell_refinement 'Bruker SAINT'
_computing_data_collection 'Bruker APEX2'
_computing_data_reduction 'Bruker SAINT'
_computing_molecular_graphics 'Bruker SHELXTL'
_computing_publication_material 'Bruker SHELXTL'
_computing_structure_refinement 'SHELXL-2014 (Sheldrick, 2014)'
_computing_structure_solution 'Bruker SHELXTL'
_diffrn_ambient_temperature 100(2)
_diffrn_measured_fraction_theta_full 1.000
_diffrn_measured_fraction_theta_max 0.996
_diffrn_measurement_device_type 'CCD area detector'
_diffrn_measurement_method 'phi and omega scans'
_diffrn_radiation_type MoK\a
_diffrn_radiation_wavelength 0.71073
_diffrn_reflns_av_R_equivalents 0.0584
_diffrn_reflns_av_unetI/netI 0.1070
_diffrn_reflns_Laue_measured_fraction_full 1.000
_diffrn_reflns_Laue_measured_fraction_max 0.996
_diffrn_reflns_limit_h_max 22
_diffrn_reflns_limit_h_min -21
_diffrn_reflns_limit_k_max 51
_diffrn_reflns_limit_k_min -50
_diffrn_reflns_limit_l_max 25
_diffrn_reflns_limit_l_min -27
_diffrn_reflns_number 119577
_diffrn_reflns_point_group_measured_fraction_full 0.934
_diffrn_reflns_point_group_measured_fraction_max 0.868
_diffrn_reflns_theta_full 25.242
_diffrn_reflns_theta_max 30.116
_diffrn_reflns_theta_min 1.029
_exptl_absorpt_coefficient_mu 1.255
_exptl_absorpt_correction_T_max 0.963
_exptl_absorpt_correction_T_min 0.787
_exptl_absorpt_correction_type multi-scan
_exptl_absorpt_process_details 'SADABS (Sheldrick, V2.10)'
_exptl_crystal_colour colorless
_exptl_crystal_density_diffrn 1.398
_exptl_crystal_description platelet
_exptl_crystal_F_000 4864
_exptl_crystal_size_max 0.200
_exptl_crystal_size_mid 0.140
_exptl_crystal_size_min 0.030
_refine_diff_density_max 4.797
_refine_diff_density_min -1.577
_refine_diff_density_rms 0.183
_refine_ls_abs_structure_details
;
 Flack x determined using 12010 quotients [(I+)-(I-)]/[(I+)+(I-)]
 (Parsons, Flack and Wagner, Acta Cryst. B69 (2013) 249-259).
;
_refine_ls_abs_structure_Flack 0.035(7)
_refine_ls_extinction_method none
_refine_ls_goodness_of_fit_ref 1.032
_refine_ls_hydrogen_treatment constr
_refine_ls_matrix_type full
_refine_ls_number_parameters 2475
_refine_ls_number_reflns 57497
_refine_ls_number_restraints 1997
_refine_ls_restrained_S_all 1.024
_refine_ls_R_factor_all 0.1305
_refine_ls_R_factor_gt 0.0744
_refine_ls_shift/su_max 0.021
_refine_ls_shift/su_mean 0.003
_refine_ls_structure_factor_coef Fsqd
_refine_ls_weighting_details 'w=1/[\s^2^(Fo^2^)+(0.0974P)^2^+38.2496P] where P=(Fo^2^+2Fc^2^)/3'
_refine_ls_weighting_scheme calc
_refine_ls_wR_factor_gt 0.1857
_refine_ls_wR_factor_ref 0.2164
_reflns_Friedel_coverage 0.718
_reflns_Friedel_fraction_full 0.866
_reflns_Friedel_fraction_max 0.736
_reflns_number_gt 36849
_reflns_number_total 57497
_reflns_threshold_expression 'I > 2\s(I)'
_cod_data_source_file ol403675c_si_002.cif
_cod_data_source_block 3
_cod_database_code 1513831
_shelx_space_group_comment
;
The symmetry employed for this shelxl refinement is uniquely defined
by the following loop, which should always be used as a source of
symmetry information in preference to the above space-group names.
They are only intended as comments.
;
_shelxl_version_number 2014-1

loop_
_space_group_symop_operation_xyz
'x, y, z'
'-x, y+1/2, -z'

loop_
_atom_site_label
_atom_site_type_symbol
_atom_site_fract_x
_atom_site_fract_y
_atom_site_fract_z
_atom_site_U_iso_or_equiv
_atom_site_adp_type
_atom_site_occupancy
_atom_site_site_symmetry_order
_atom_site_calc_flag
_atom_site_refinement_flags_posn
_atom_site_refinement_flags_adp
_atom_site_refinement_flags_occupancy
_atom_site_disorder_assembly
_atom_site_disorder_group
I1A I 0.41699(2) 0.80929(2) 0.53054(2) 0.04912(10) Uani 1 1 d . . . . .
Si1A Si 0.44798(12) 0.98056(7) 0.68735(12) 0.0898(7) Uani 1 1 d D U . . .
Si2A Si 0.11632(8) 0.91474(4) 0.50559(6) 0.0300(3) Uani 1 1 d . U . . .
O1A O 0.3982(2) 0.96320(9) 0.51102(18) 0.0386(9) Uani 1 1 d . U . . .
O2A O 0.3516(2) 0.96958(10) 0.65672(16) 0.0356(9) Uani 1 1 d . U . . .
O3A O 0.2055(2) 0.93837(9) 0.52347(14) 0.0284(8) Uani 1 1 d . U . . .
O4A O 0.1824(2) 1.01190(9) 0.63028(16) 0.0345(9) Uani 1 1 d . U . . .
O5A O 0.2151(3) 1.05356(10) 0.5216(2) 0.0637(12) Uani 1 1 d . U . . .
H5A H 0.1841 1.0579 0.5539 0.096 Uiso 1 1 calc R U . . .
N1A N 0.3851(2) 0.90231(11) 0.5358(2) 0.0314(10) Uani 1 1 d . U . . .
H1A H 0.4091 0.8932 0.5004 0.038 Uiso 1 1 calc R U . . .
C1A C 0.3636(4) 0.84395(14) 0.6021(3) 0.0461(16) Uani 1 1 d . U . . .
C2A C 0.3322(3) 0.82969(16) 0.6606(3) 0.0459(15) Uani 1 1 d . U . . .
H2A H 0.3366 0.8040 0.6695 0.055 Uiso 1 1 calc R U . . .
C3A C 0.2943(3) 0.85269(15) 0.7066(3) 0.0415(14) Uani 1 1 d . U . . .
H3A H 0.2738 0.8425 0.7467 0.050 Uiso 1 1 calc R U . . .
C4A C 0.2863(3) 0.88960(15) 0.6947(2) 0.0348(13) Uani 1 1 d . U . . .
H4A H 0.2591 0.9051 0.7255 0.042 Uiso 1 1 calc R U . . .
C5A C 0.3191(3) 0.90413(14) 0.6359(2) 0.0322(12) Uani 1 1 d . U . . .
C6A C 0.3557(3) 0.88082(13) 0.5894(3) 0.0328(12) Uani 1 1 d . U . . .
C7A C 0.3716(3) 0.93861(13) 0.5459(2) 0.0316(12) Uani 1 1 d . U . . .
C8A C 0.3192(3) 0.94278(12) 0.6100(2) 0.0259(10) Uani 1 1 d . U . . .
C9A C 0.2268(3) 0.95450(12) 0.5885(2) 0.0233(10) Uani 1 1 d . U . . .
H9A H 0.1876 0.9441 0.6217 0.028 Uiso 1 1 calc R U . . .
C10A C 0.2142(3) 0.99650(14) 0.5857(2) 0.0304(12) Uani 1 1 d . U . . .
C11A C 0.2474(4) 1.01759(14) 0.5274(3) 0.0486(15) Uani 1 1 d . U . . .
H11A H 0.3106 1.0187 0.5330 0.058 Uiso 1 1 calc R U . . .
H11B H 0.2322 1.0041 0.4849 0.058 Uiso 1 1 calc R U . . .
C12A C 0.5302(4) 0.9451(2) 0.6702(4) 0.097(2) Uani 1 1 d D U . . .
H12A H 0.5205 0.9368 0.6227 0.116 Uiso 1 1 calc R U . . .
H12B H 0.5873 0.9569 0.6744 0.116 Uiso 1 1 calc R U . . .
C13A C 0.5321(4) 0.9114(2) 0.7155(4) 0.097(2) Uani 1 1 d D U . . .
H13A H 0.5868 0.8986 0.7126 0.145 Uiso 1 1 calc R U . . .
H13B H 0.4851 0.8948 0.7010 0.145 Uiso 1 1 calc R U . . .
H13C H 0.5255 0.9191 0.7623 0.145 Uiso 1 1 calc R U . . .
C14A_a C 0.4389(8) 1.0125(4) 0.7593(6) 0.126(4) Uani 0.25 1 d D U P A 1
H14A_a H 0.4019 1.0336 0.7452 0.151 Uiso 0.25 1 calc R U P A 1
H14B_a H 0.4125 0.9996 0.7968 0.151 Uiso 0.25 1 calc R U P A 1
C15A_a C 0.5259(7) 1.0262(7) 0.7827(15) 0.108(4) Uani 0.25 1 d D U P A 1
H15A_a H 0.5440 1.0454 0.7518 0.162 Uiso 0.25 1 calc R U P A 1
H15B_a H 0.5668 1.0057 0.7834 0.162 Uiso 0.25 1 calc R U P A 1
H15C_a H 0.5240 1.0365 0.8283 0.162 Uiso 0.25 1 calc R U P A 1
C14I_b C 0.4360(6) 0.9803(4) 0.7818(4) 0.112(4) Uani 0.75 1 d D U P A 2
H14C_b H 0.4371 0.9542 0.7965 0.135 Uiso 0.75 1 calc R U P A 2
H14D_b H 0.4877 0.9922 0.8032 0.135 Uiso 0.75 1 calc R U P A 2
C15I_b C 0.3595(6) 0.9981(4) 0.8116(5) 0.126(4) Uani 0.75 1 d D U P A 2
H15D_b H 0.3356 0.9813 0.8442 0.189 Uiso 0.75 1 calc R U P A 2
H15E_b H 0.3160 1.0036 0.7753 0.189 Uiso 0.75 1 calc R U P A 2
H15F_b H 0.3773 1.0211 0.8345 0.189 Uiso 0.75 1 calc R U P A 2
C16A_a C 0.4741(7) 1.0212(2) 0.6351(7) 0.108(4) Uani 0.5 1 d D U P A 1
H16A_a H 0.5287 1.0316 0.6544 0.129 Uiso 0.5 1 calc R U P A 1
H16B_a H 0.4849 1.0120 0.5893 0.129 Uiso 0.5 1 calc R U P A 1
C17A_a C 0.4110(8) 1.0525(3) 0.6268(9) 0.159(6) Uani 0.5 1 d D U P A 1
H17A_a H 0.4167 1.0686 0.6665 0.239 Uiso 0.5 1 calc R U P A 1
H17B_a H 0.3527 1.0425 0.6222 0.239 Uiso 0.5 1 calc R U P A 1
H17C_a H 0.4224 1.0666 0.5862 0.239 Uiso 0.5 1 calc R U P A 1
C16I_b C 0.5012(6) 1.0211(3) 0.6548(6) 0.102(5) Uani 0.5 1 d D U P A 2
H16C_b H 0.5265 1.0146 0.6118 0.123 Uiso 0.5 1 calc R U P A 2
H16D_b H 0.4581 1.0406 0.6450 0.123 Uiso 0.5 1 calc R U P A 2
C17I_b C 0.5702(7) 1.0359(5) 0.7032(8) 0.137(7) Uani 0.5 1 d D U P A 2
H17D_b H 0.5925 1.0590 0.6853 0.206 Uiso 0.5 1 calc R U P A 2
H17E_b H 0.6166 1.0179 0.7088 0.206 Uiso 0.5 1 calc R U P A 2
H17F_b H 0.5466 1.0406 0.7471 0.206 Uiso 0.5 1 calc R U P A 2
C18A C 0.1053(4) 0.87562(14) 0.5652(3) 0.0438(15) Uani 1 1 d . U . . .
H18A H 0.1582 0.8606 0.5667 0.053 Uiso 1 1 calc R U . . .
H18B H 0.0986 0.8854 0.6112 0.053 Uiso 1 1 calc R U . . .
C19A C 0.0303(4) 0.85164(17) 0.5451(3) 0.0582(18) Uani 1 1 d . U . . .
H19A H -0.0213 0.8618 0.5636 0.087 Uiso 1 1 calc R U . . .
H19B H 0.0404 0.8267 0.5629 0.087 Uiso 1 1 calc R U . . .
H19C H 0.0227 0.8507 0.4957 0.087 Uiso 1 1 calc R U . . .
C20A C 0.1273(4) 0.89996(16) 0.4175(3) 0.0454(16) Uani 1 1 d . U . . .
H20A H 0.0713 0.8905 0.3992 0.054 Uiso 1 1 calc R U . . .
H20B H 0.1413 0.9218 0.3904 0.054 Uiso 1 1 calc R U . . .
C21A C 0.1952(5) 0.8703(2) 0.4078(4) 0.081(2) Uani 1 1 d . U . . .
H21A H 0.2505 0.8788 0.4280 0.121 Uiso 1 1 calc R U . . .
H21B H 0.2000 0.8659 0.3594 0.121 Uiso 1 1 calc R U . . .
H21C H 0.1786 0.8475 0.4298 0.121 Uiso 1 1 calc R U . . .
C22A C 0.0229(4) 0.94741(15) 0.5101(3) 0.0524(17) Uani 1 1 d D U . . .
H22A H -0.0299 0.9324 0.5104 0.063 Uiso 1 1 calc R U . . .
H22B H 0.0291 0.9604 0.5540 0.063 Uiso 1 1 calc R U . . .
C23A C 0.0100(5) 0.97504(17) 0.4576(3) 0.077(2) Uani 1 1 d D U . . .
H23A H 0.0649 0.9864 0.4488 0.116 Uiso 1 1 calc R U . . .
H23B H -0.0295 0.9940 0.4723 0.116 Uiso 1 1 calc R U . . .
H23C H -0.0142 0.9634 0.4161 0.116 Uiso 1 1 calc R U . . .
I1B I 0.18222(2) 1.07375(2) 0.77594(2) 0.04170(8) Uani 1 1 d . . . . .
Si1B Si -0.13443(11) 0.94308(5) 0.72724(8) 0.0557(5) Uani 1 1 d D U . . .
Si2B Si 0.17516(11) 0.93621(6) 0.96829(8) 0.0536(5) Uani 1 1 d . U . . .
O1B O 0.0919(2) 0.92585(9) 0.72469(14) 0.0287(8) Uani 1 1 d . U . . .
O2B O -0.07033(18) 0.93432(8) 0.79408(14) 0.0245(8) Uani 1 1 d . U . . .
O3B O 0.1286(2) 0.92967(9) 0.89087(16) 0.0310(8) Uani 1 1 d . U . . .
O4B O -0.0359(2) 0.87140(9) 0.90580(16) 0.0364(9) Uani 1 1 d . U . . .
O5B O 0.0503(3) 0.82336(9) 0.83185(18) 0.0492(11) Uani 1 1 d . U . . .
H5B H 0.0007 0.8176 0.8171 0.074 Uiso 1 1 calc R U . . .
N1B N 0.1067(2) 0.98560(9) 0.76308(18) 0.0250(9) Uani 1 1 d . U . . .
H1B H 0.1490 0.9923 0.7384 0.030 Uiso 1 1 calc R U . . .
C1B C 0.0847(3) 1.04562(13) 0.8210(2) 0.0329(12) Uani 1 1 d . U . . .
C2B C 0.0349(3) 1.06353(13) 0.8681(3) 0.0365(13) Uani 1 1 d . U . . .
H2B H 0.0449 1.0887 0.8791 0.044 Uiso 1 1 calc R U . . .
C3B C -0.0297(3) 1.04362(13) 0.8989(3) 0.0371(13) Uani 1 1 d . U . . .
H3B H -0.0651 1.0557 0.9293 0.045 Uiso 1 1 calc R U . . .
C4B C -0.0415(3) 1.00698(12) 0.8849(2) 0.0291(11) Uani 1 1 d . U . . .
H4B H -0.0828 0.9934 0.9077 0.035 Uiso 1 1 calc R U . . .
C5B C 0.0059(3) 0.98979(11) 0.83846(19) 0.0233(10) Uani 1 1 d . U . . .
C6B C 0.0686(3) 1.00862(12) 0.8068(2) 0.0245(10) Uani 1 1 d . U . . .
C7B C 0.0725(3) 0.95141(13) 0.7618(2) 0.0257(11) Uani 1 1 d . U . . .
C8B C 0.0073(3) 0.95048(11) 0.81883(19) 0.0210(9) Uani 1 1 d . U . . .
C9B C 0.0371(3) 0.92573(11) 0.8798(2) 0.0236(10) Uani 1 1 d . U . . .
H9B H 0.0096 0.9349 0.9209 0.028 Uiso 1 1 calc R U . . .
C10B C 0.0162(3) 0.88467(12) 0.8712(2) 0.0273(11) Uani 1 1 d . U . . .
C11B C 0.0633(4) 0.86159(12) 0.8223(2) 0.0382(13) Uani 1 1 d . U . . .
H11C H 0.0436 0.8683 0.7756 0.046 Uiso 1 1 calc R U . . .
H11D H 0.1252 0.8671 0.8282 0.046 Uiso 1 1 calc R U . . .
C12B C -0.1000(5) 0.9836(2) 0.6803(4) 0.083(2) Uani 1 1 d . U . . .
H12C H -0.0954 1.0050 0.7111 0.100 Uiso 1 1 calc R U . . .
H12D H -0.0426 0.9788 0.6638 0.100 Uiso 1 1 calc R U . . .
C13B C -0.1624(6) 0.9929(2) 0.6199(3) 0.116(3) Uani 1 1 d . U . . .
H13D H -0.2213 0.9892 0.6326 0.173 Uiso 1 1 calc R U . . .
H13E H -0.1511 0.9767 0.5818 0.173 Uiso 1 1 calc R U . . .
H13F H -0.1544 1.0186 0.6066 0.173 Uiso 1 1 calc R U . . .
C14B_a C -0.2399(6) 0.9390(2) 0.7499(4) 0.071(3) Uani 0.75 1 d D U P B 1
H14E_a H -0.2788 0.9429 0.7093 0.085 Uiso 0.75 1 calc R U P B 1
H14F_a H -0.2492 0.9136 0.7663 0.085 Uiso 0.75 1 calc R U P B 1
C15B_a C -0.2631(6) 0.9665(2) 0.8053(5) 0.092(3) Uani 0.75 1 d D U P B 1
H15G_a H -0.2821 0.9530 0.8445 0.137 Uiso 0.75 1 calc R U P B 1
H15H_a H -0.3093 0.9827 0.7876 0.137 Uiso 0.75 1 calc R U P B 1
H15I_a H -0.2128 0.9814 0.8190 0.137 Uiso 0.75 1 calc R U P B 1
C14J_b C -0.2230(12) 0.9827(7) 0.7724(7) 0.104(3) Uani 0.25 1 d D U P B 2
H14G_b H -0.1892 1.0043 0.7889 0.125 Uiso 0.25 1 calc R U P B 2
H14H_b H -0.2643 0.9915 0.7361 0.125 Uiso 0.25 1 calc R U P B 2
C15J_b C -0.2725(11) 0.9686(6) 0.8294(7) 0.092(3) Uani 0.25 1 d D U P B 2
H15J_b H -0.2327 0.9594 0.8656 0.137 Uiso 0.25 1 calc R U P B 2
H15K_b H -0.3104 0.9486 0.8130 0.137 Uiso 0.25 1 calc R U P B 2
H15L_b H -0.3068 0.9887 0.8469 0.137 Uiso 0.25 1 calc R U P B 2
C16B C -0.1119(6) 0.90376(19) 0.6635(3) 0.097(3) Uani 1 1 d D U . . .
H16C H -0.1377 0.9107 0.6185 0.117 Uiso 1 1 calc R U . . .
H16D H -0.0493 0.9019 0.6597 0.117 Uiso 1 1 calc R U . . .
C17B C -0.1443(6) 0.8676(2) 0.6812(4) 0.102(3) Uani 1 1 d D U . . .
H17D H -0.1062 0.8566 0.7168 0.152 Uiso 1 1 calc R U . . .
H17E H -0.1467 0.8516 0.6412 0.152 Uiso 1 1 calc R U . . .
H17F H -0.2018 0.8701 0.6976 0.152 Uiso 1 1 calc R U . . .
C18B C 0.1418(6) 0.9833(2) 1.0041(4) 0.099(3) Uani 1 1 d . U . . .
H18C H 0.1488 1.0023 0.9691 0.118 Uiso 1 1 calc R U . . .
H18D H 0.0802 0.9822 1.0127 0.118 Uiso 1 1 calc R U . . .
C19B C 0.1874(5) 0.9948(3) 1.0645(5) 0.119(3) Uani 1 1 d . U . . .
H19D H 0.2390 1.0081 1.0531 0.179 Uiso 1 1 calc R U . . .
H19E H 0.2035 0.9732 1.0920 0.179 Uiso 1 1 calc R U . . .
H19F H 0.1511 1.0111 1.0899 0.179 Uiso 1 1 calc R U . . .
C20B_a C 0.2900(7) 0.9365(3) 0.9508(6) 0.123(4) Uani 0.75 1 d D U P C 1
H20C_a H 0.3272 0.9361 0.9930 0.148 Uiso 0.75 1 calc R U P C 1
H20D_a H 0.3049 0.9155 0.9219 0.148 Uiso 0.75 1 calc R U P C 1
C21B_a C 0.2957(8) 0.9723(3) 0.9145(6) 0.123(4) Uani 0.75 1 d D U P C 1
H21D_a H 0.2707 0.9919 0.9412 0.185 Uiso 0.75 1 calc R U P C 1
H21E_a H 0.2642 0.9706 0.8704 0.185 Uiso 0.75 1 calc R U P C 1
H21F_a H 0.3558 0.9781 0.9081 0.185 Uiso 0.75 1 calc R U P C 1
C20J_b C 0.2819(15) 0.9190(6) 0.9558(7) 0.119(3) Uani 0.25 1 d D U P C 2
H20E_b H 0.3208 0.9402 0.9646 0.143 Uiso 0.25 1 calc R U P C 2
H20F_b H 0.2949 0.9012 0.9929 0.143 Uiso 0.25 1 calc R U P C 2
C21J_b C 0.3110(15) 0.9011(6) 0.8935(6) 0.119(3) Uani 0.25 1 d D U P C 2
H21G_b H 0.3354 0.9197 0.8645 0.179 Uiso 0.25 1 calc R U P C 2
H21H_b H 0.2621 0.8892 0.8691 0.179 Uiso 0.25 1 calc R U P C 2
H21I_b H 0.3545 0.8825 0.9061 0.179 Uiso 0.25 1 calc R U P C 2
C22B_a C 0.1462(6) 0.8984(2) 1.0295(4) 0.066(2) Uani 0.75 1 d D U P C 1
H22C_a H 0.1653 0.9056 1.0762 0.079 Uiso 0.75 1 calc R U P C 1
H22D_a H 0.0833 0.8952 1.0275 0.079 Uiso 0.75 1 calc R U P C 1
C23B_a C 0.1876(6) 0.8631(2) 1.0119(6) 0.096(3) Uani 0.75 1 d D U P C 1
H23D_a H 0.2496 0.8667 1.0116 0.144 Uiso 0.75 1 calc R U P C 1
H23E_a H 0.1653 0.8551 0.9670 0.144 Uiso 0.75 1 calc R U P C 1
H23F_a H 0.1751 0.8443 1.0454 0.144 Uiso 0.75 1 calc R U P C 1
C22B_b C 0.1370(19) 0.9091(3) 1.0214(12) 0.066(2) Uani 0.25 1 d D U P C 2
H22E_b H 0.1609 0.9180 1.0659 0.079 Uiso 0.25 1 calc R U P C 2
H22F_b H 0.0752 0.9150 1.0200 0.079 Uiso 0.25 1 calc R U P C 2
C23J_b C 0.1411(19) 0.8679(3) 1.0262(12) 0.066(2) Uani 0.25 1 d D U P C 2
H23G_b H 0.1753 0.8608 1.0672 0.099 Uiso 0.25 1 calc R U P C 2
H23H_b H 0.1674 0.8580 0.9864 0.099 Uiso 0.25 1 calc R U P C 2
H23I_b H 0.0831 0.8580 1.0281 0.099 Uiso 0.25 1 calc R U P C 2
I1C I 0.68890(3) 1.07475(2) 0.25489(2) 0.05805(11) Uani 1 1 d . . . . .
Si1C Si 0.34333(11) 0.96309(6) 0.25086(11) 0.0757(6) Uani 1 1 d D U . . .
Si2C Si 0.67358(9) 0.92825(4) 0.46306(7) 0.0343(4) Uani 1 1 d . U . . .
O1C O 0.5802(2) 0.92757(9) 0.22278(16) 0.0344(9) Uani 1 1 d . U . . .
O2C O 0.4241(2) 0.94416(9) 0.29527(15) 0.0297(8) Uani 1 1 d . U . . .
O3C O 0.62502(19) 0.92882(8) 0.38503(15) 0.0273(8) Uani 1 1 d . U . . .
O4C O 0.4412(2) 0.87949(9) 0.40080(17) 0.0353(9) Uani 1 1 d . U . . .
O5C O 0.5130(2) 0.82781(9) 0.32692(16) 0.0388(10) Uani 1 1 d . U . . .
H5C H 0.5372 0.8197 0.3629 0.058 Uiso 1 1 calc R U . . .
N1C N 0.6050(3) 0.98775(10) 0.25338(19) 0.0303(10) Uani 1 1 d . U . . .
H1C H 0.6420 0.9933 0.2233 0.036 Uiso 1 1 calc R U . . .
C1C C 0.6002(3) 1.04908(13) 0.3140(3) 0.0373(13) Uani 1 1 d . U . . .
C2C C 0.5662(4) 1.06736(12) 0.3670(2) 0.0423(14) Uani 1 1 d . U . . .
H2C H 0.5847 1.0917 0.3779 0.051 Uiso 1 1 calc R U . . .
C3C C 0.5063(4) 1.05093(14) 0.4042(3) 0.0461(15) Uani 1 1 d . U . . .
H3C H 0.4810 1.0644 0.4389 0.055 Uiso 1 1 calc R U . . .
C4C C 0.4814(3) 1.01373(13) 0.3912(2) 0.0319(12) Uani 1 1 d . U . . .
H4C H 0.4406 1.0019 0.4173 0.038 Uiso 1 1 calc R U . . .
C5C C 0.5190(3) 0.99528(12) 0.3387(2) 0.0295(11) Uani 1 1 d . U . . .
C6C C 0.5765(3) 1.01282(12) 0.3013(2) 0.0285(11) Uani 1 1 d . U . . .
C7C C 0.5684(3) 0.95370(12) 0.2591(2) 0.0251(10) Uani 1 1 d . U . . .
C8C C 0.5069(3) 0.95557(11) 0.3181(2) 0.0228(10) Uani 1 1 d . U . . .
C9C C 0.5330(3) 0.92912(11) 0.3760(2) 0.0221(10) Uani 1 1 d . U . . .
H9C H 0.5104 0.9394 0.4183 0.027 Uiso 1 1 calc R U . . .
C10C C 0.4979(3) 0.88945(11) 0.3671(2) 0.0235(10) Uani 1 1 d . U . . .
C11C C 0.5372(3) 0.86519(12) 0.3174(2) 0.0332(12) Uani 1 1 d . U . . .
H11E H 0.5186 0.8731 0.2710 0.040 Uiso 1 1 calc R U . . .
H11F H 0.6002 0.8674 0.3227 0.040 Uiso 1 1 calc R U . . .
C12C_a C 0.3695(7) 1.0001(3) 0.1925(5) 0.078(4) Uani 0.5 1 d D U P D 1
H12E_a H 0.3169 1.0115 0.1718 0.094 Uiso 0.5 1 calc R U P D 1
H12F_a H 0.4045 1.0194 0.2162 0.094 Uiso 0.5 1 calc R U P D 1
C13C_a C 0.4190(7) 0.9812(4) 0.1403(5) 0.097(5) Uani 0.5 1 d D U P D 1
H13G_a H 0.4567 0.9990 0.1198 0.145 Uiso 0.5 1 calc R U P D 1
H13H_a H 0.3792 0.9708 0.1052 0.145 Uiso 0.5 1 calc R U P D 1
H13I_a H 0.4534 0.9613 0.1616 0.145 Uiso 0.5 1 calc R U P D 1
C12K_b C 0.3956(11) 0.9999(4) 0.1840(6) 0.119(5) Uani 0.5 1 d D U P D 2
H12G_b H 0.3621 1.0230 0.1779 0.142 Uiso 0.5 1 calc R U P D 2
H12H_b H 0.4566 1.0056 0.1957 0.142 Uiso 0.5 1 calc R U P D 2
C13K_b C 0.3830(10) 0.9738(4) 0.1255(6) 0.091(5) Uani 0.5 1 d D U P D 2
H13J_b H 0.3811 0.9878 0.0831 0.136 Uiso 0.5 1 calc R U P D 2
H13K_b H 0.3290 0.9605 0.1290 0.136 Uiso 0.5 1 calc R U P D 2
H13L_b H 0.4305 0.9563 0.1263 0.136 Uiso 0.5 1 calc R U P D 2
C14C C 0.2777(5) 0.9241(3) 0.2188(5) 0.118(3) Uani 1 1 d . U . . .
H14G H 0.2456 0.9148 0.2568 0.142 Uiso 1 1 calc R U . . .
H14H H 0.2349 0.9341 0.1847 0.142 Uiso 1 1 calc R U . . .
C15C C 0.3219(5) 0.8898(3) 0.1858(5) 0.118(3) Uani 1 1 d . U . . .
H151 H 0.3749 0.8977 0.1662 0.177 Uiso 1 1 calc R U . . .
H152 H 0.2830 0.8793 0.1502 0.177 Uiso 1 1 calc R U . . .
H153 H 0.3351 0.8711 0.2205 0.177 Uiso 1 1 calc R U . . .
C16C C 0.2745(4) 0.9839(2) 0.3185(4) 0.093(3) Uani 1 1 d D U . . .
H16E H 0.2664 0.9647 0.3530 0.112 Uiso 1 1 calc R U . . .
H16F H 0.3079 1.0041 0.3412 0.112 Uiso 1 1 calc R U . . .
C17C C 0.1898(5) 0.9987(3) 0.2972(6) 0.146(5) Uani 1 1 d D U . . .
H17G H 0.1920 1.0102 0.2526 0.219 Uiso 1 1 calc R U . . .
H17H H 0.1729 1.0171 0.3300 0.219 Uiso 1 1 calc R U . . .
H17I H 0.1479 0.9786 0.2948 0.219 Uiso 1 1 calc R U . . .
C18C C 0.6500(5) 0.9722(2) 0.5096(3) 0.0748(16) Uani 1 1 d . U . . .
H18G H 0.5875 0.9765 0.5072 0.090 Uiso 1 1 calc R U . . .
H18H H 0.6694 0.9695 0.5578 0.090 Uiso 1 1 calc R U . . .
C19C C 0.6933(5) 1.0043(2) 0.4805(3) 0.0748(16) Uani 1 1 d . U . . .
H19G H 0.7554 1.0006 0.4850 0.112 Uiso 1 1 calc R U . . .
H19H H 0.6783 1.0267 0.5046 0.112 Uiso 1 1 calc R U . . .
H19I H 0.6749 1.0067 0.4325 0.112 Uiso 1 1 calc R U . . .
C20C C 0.7880(3) 0.92390(19) 0.4476(3) 0.0508(17) Uani 1 1 d . U . . .
H20E H 0.8079 0.9477 0.4297 0.061 Uiso 1 1 calc R U . . .
H20F H 0.8201 0.9196 0.4914 0.061 Uiso 1 1 calc R U . . .
C21C C 0.8115(4) 0.8924(2) 0.3972(4) 0.082(3) Uani 1 1 d . U . . .
H21G H 0.8149 0.8688 0.4213 0.123 Uiso 1 1 calc R U . . .
H21H H 0.8668 0.8978 0.3788 0.123 Uiso 1 1 calc R U . . .
H21I H 0.7673 0.8909 0.3601 0.123 Uiso 1 1 calc R U . . .
C22C_a C 0.6316(4) 0.8874(2) 0.5058(3) 0.055(2) Uani 0.75 1 d D U P E 1
H22G_a H 0.5733 0.8934 0.5192 0.066 Uiso 0.75 1 calc R U P E 1
H22H_a H 0.6256 0.8673 0.4720 0.066 Uiso 0.75 1 calc R U P E 1
C23C_a C 0.6810(5) 0.8725(3) 0.5667(4) 0.073(3) Uani 0.75 1 d D U P E 1
H23J_a H 0.6789 0.8902 0.6040 0.110 Uiso 0.75 1 calc R U P E 1
H23K_a H 0.7406 0.8685 0.5561 0.110 Uiso 0.75 1 calc R U P E 1
H23L_a H 0.6559 0.8491 0.5800 0.110 Uiso 0.75 1 calc R U P E 1
C22C_b C 0.6389(12) 0.8915(3) 0.5306(8) 0.045(4) Uani 0.25 1 d D U P E 2
H22I_b H 0.6741 0.8950 0.5733 0.054 Uiso 0.25 1 calc R U P E 2
H22J_b H 0.5783 0.8958 0.5402 0.054 Uiso 0.25 1 calc R U P E 2
C23K_b C 0.6492(19) 0.8525(3) 0.5062(13) 0.091(5) Uani 0.25 1 d D U P E 2
H23M_b H 0.7031 0.8423 0.5258 0.136 Uiso 0.25 1 calc R U P E 2
H23N_b H 0.6499 0.8524 0.4568 0.136 Uiso 0.25 1 calc R U P E 2
H23O_b H 0.6013 0.8375 0.5201 0.136 Uiso 0.25 1 calc R U P E 2
I1D I 0.27626(2) 0.09145(2) 0.40198(2) 0.04121(8) Uani 1 1 d . . . . .
Si1D Si 0.07609(12) 0.16737(6) 0.12403(9) 0.0588(6) Uani 1 1 d D U . . .
Si2D Si 0.39140(11) 0.24124(6) 0.31343(8) 0.0712(6) Uani 1 1 d D U . . .
O1D O 0.1045(2) 0.21072(9) 0.27770(16) 0.0366(9) Uani 1 1 d . U . . .
O2D O 0.1670(2) 0.18904(10) 0.14397(16) 0.0406(10) Uani 1 1 d . U . . .
O3D O 0.2942(2) 0.23482(11) 0.27662(17) 0.0444(11) Uani 1 1 d . U . . .
O4D O 0.2267(3) 0.26621(12) 0.1184(2) 0.0637(13) Uani 1 1 d . U . . .
O5D O 0.1252(3) 0.31023(12) 0.1761(2) 0.0787(15) Uani 1 1 d . U . . .
H5D H 0.1541 0.3297 0.1799 0.118 Uiso 1 1 calc R U . . .
N1D N 0.1922(3) 0.16271(11) 0.31031(19) 0.0324(10) Uani 1 1 d . U . . .
H1D H 0.1710 0.1576 0.3494 0.039 Uiso 1 1 calc R U . . .
C1D C 0.3073(3) 0.11400(16) 0.3079(2) 0.0489(14) Uani 1 1 d . U . . .
C2D C 0.3688(4) 0.0974(2) 0.2694(3) 0.0665(18) Uani 1 1 d . U . . .
H2D H 0.3971 0.0756 0.2849 0.080 Uiso 1 1 calc R U . . .
C3D C 0.3879(4) 0.11344(19) 0.2080(3) 0.0648(18) Uani 1 1 d . U . . .
H3D H 0.4336 0.1040 0.1836 0.078 Uiso 1 1 calc R U . . .
C4D C 0.3392(4) 0.14369(18) 0.1821(3) 0.0563(17) Uani 1 1 d . U . . .
H4D H 0.3495 0.1537 0.1390 0.068 Uiso 1 1 calc R U . . .
C5D C 0.2778(4) 0.15825(16) 0.2190(2) 0.0439(14) Uani 1 1 d . U . . .
C6D C 0.2613(3) 0.14289(15) 0.2814(2) 0.0352(13) Uani 1 1 d . U . . .
C7D C 0.1653(3) 0.18992(13) 0.2687(2) 0.0287(11) Uani 1 1 d . U . . .
C8D C 0.2180(3) 0.19081(15) 0.2054(2) 0.0362(13) Uani 1 1 d . U . . .
C9D C 0.2696(3) 0.22702(16) 0.2067(2) 0.0439(14) Uani 1 1 d . U . . .
H9D H 0.3227 0.2229 0.1821 0.053 Uiso 1 1 calc R U . . .
C10D C 0.2221(4) 0.25939(16) 0.1749(3) 0.0471(15) Uani 1 1 d . U . . .
C11D C 0.1646(4) 0.28238(17) 0.2176(3) 0.0617(18) Uani 1 1 d . U . . .
H11G H 0.1204 0.2665 0.2363 0.074 Uiso 1 1 calc R U . . .
H11H H 0.1989 0.2938 0.2557 0.074 Uiso 1 1 calc R U . . .
C12D C 0.0639(4) 0.12523(19) 0.1743(4) 0.077(2) Uani 1 1 d D U . . .
H12G H 0.0704 0.1319 0.2227 0.093 Uiso 1 1 calc R U . . .
H12H H 0.0050 0.1159 0.1652 0.093 Uiso 1 1 calc R U . . .
C13D C 0.1272(5) 0.0934(2) 0.1613(4) 0.092(3) Uani 1 1 d D U . . .
H13J H 0.1358 0.0918 0.1128 0.139 Uiso 1 1 calc R U . . .
H13K H 0.1037 0.0701 0.1770 0.139 Uiso 1 1 calc R U . . .
H13L H 0.1822 0.0983 0.1860 0.139 Uiso 1 1 calc R U . . .
C14D C 0.0799(5) 0.1598(3) 0.0325(3) 0.097(3) Uani 1 1 d D U . . .
H14E H 0.0792 0.1837 0.0085 0.116 Uiso 1 1 calc R U . . .
H14F H 0.1330 0.1465 0.0227 0.116 Uiso 1 1 calc R U . . .
C15D C 0.0030(6) 0.1374(2) 0.0093(5) 0.104(3) Uani 1 1 d D U . . .
H154 H 0.0157 0.1111 0.0158 0.156 Uiso 1 1 calc R U . . .
H155 H -0.0112 0.1421 -0.0388 0.156 Uiso 1 1 calc R U . . .
H156 H -0.0456 0.1442 0.0356 0.156 Uiso 1 1 calc R U . . .
C16D C -0.0173(6) 0.2014(3) 0.1439(5) 0.133(4) Uani 1 1 d D U . . .
H16G H -0.0734 0.1889 0.1378 0.159 Uiso 1 1 calc R U . . .
H16H H -0.0099 0.2106 0.1909 0.159 Uiso 1 1 calc R U . . .
C17D C -0.0117(6) 0.2330(2) 0.0941(4) 0.115(3) Uani 1 1 d D U . . .
H17J H 0.0418 0.2465 0.1037 0.173 Uiso 1 1 calc R U . . .
H17K H -0.0603 0.2497 0.0985 0.173 Uiso 1 1 calc R U . . .
H17L H -0.0132 0.2232 0.0480 0.173 Uiso 1 1 calc R U . . .
C18D_a C 0.4651(4) 0.2049(3) 0.2933(5) 0.083(4) Uani 0.5 1 d D U P F 1
H18E_a H 0.4511 0.1815 0.3159 0.100 Uiso 0.5 1 calc R U P F 1
H18F_a H 0.4644 0.2007 0.2439 0.100 Uiso 0.5 1 calc R U P F 1
C19D_a C 0.5511(7) 0.2198(6) 0.3203(8) 0.124(7) Uani 0.5 1 d D U P F 1
H19J_a H 0.5734 0.2368 0.2873 0.185 Uiso 0.5 1 calc R U P F 1
H19K_a H 0.5913 0.1993 0.3282 0.185 Uiso 0.5 1 calc R U P F 1
H19L_a H 0.5441 0.2328 0.3629 0.185 Uiso 0.5 1 calc R U P F 1
C18L_b C 0.4656(7) 0.2025(4) 0.2968(9) 0.195(5) Uani 0.5 1 d D U P F 2
H18I_b H 0.4280 0.1805 0.2944 0.234 Uiso 0.5 1 calc R U P F 2
H18J_b H 0.4815 0.2068 0.2499 0.234 Uiso 0.5 1 calc R U P F 2
C19L_b C 0.5479(7) 0.1888(4) 0.3331(7) 0.078(5) Uani 0.5 1 d D U P F 2
H19M_b H 0.5838 0.1770 0.3005 0.117 Uiso 0.5 1 calc R U P F 2
H19N_b H 0.5341 0.1708 0.3678 0.117 Uiso 0.5 1 calc R U P F 2
H19O_b H 0.5787 0.2096 0.3545 0.117 Uiso 0.5 1 calc R U P F 2
C20D C 0.3728(4) 0.24437(19) 0.4048(3) 0.0537(18) Uani 1 1 d . U . . .
H20J H 0.4289 0.2457 0.4305 0.064 Uiso 1 1 calc R U . . .
H20K H 0.3420 0.2676 0.4129 0.064 Uiso 1 1 calc R U . . .
C21D C 0.3226(5) 0.2129(2) 0.4323(3) 0.062(2) Uani 1 1 d . U . . .
H21J H 0.2628 0.2147 0.4151 0.094 Uiso 1 1 calc R U . . .
H21K H 0.3257 0.2141 0.4818 0.094 Uiso 1 1 calc R U . . .
H21L H 0.3468 0.1895 0.4178 0.094 Uiso 1 1 calc R U . . .
C22D_a C 0.4142(7) 0.2921(2) 0.2974(4) 0.062(3) Uani 0.5 1 d D U P F 1
H22K_a H 0.3686 0.3065 0.3179 0.075 Uiso 0.5 1 calc R U P F 1
H22L_a H 0.4684 0.2982 0.3232 0.075 Uiso 0.5 1 calc R U P F 1
C23D_a C 0.4214(11) 0.3069(4) 0.2257(5) 0.090(6) Uani 0.5 1 d D U P F 1
H23P_a H 0.4432 0.3322 0.2279 0.135 Uiso 0.5 1 calc R U P F 1
H23Q_a H 0.3649 0.3066 0.2016 0.135 Uiso 0.5 1 calc R U P F 1
H23R_a H 0.4609 0.2914 0.2017 0.135 Uiso 0.5 1 calc R U P F 1
C22L_b C 0.4555(6) 0.2752(2) 0.2685(6) 0.067(4) Uani 0.5 1 d D U P F 2
H22M_b H 0.5165 0.2741 0.2846 0.080 Uiso 0.5 1 calc R U P F 2
H22N_b H 0.4507 0.2709 0.2191 0.080 Uiso 0.5 1 calc R U P F 2
C23L_b C 0.4157(8) 0.3120(3) 0.2863(7) 0.076(4) Uani 0.5 1 d D U P F 2
H23S_b H 0.4131 0.3139 0.3354 0.115 Uiso 0.5 1 calc R U P F 2
H23T_b H 0.3578 0.3137 0.2648 0.115 Uiso 0.5 1 calc R U P F 2
H23U_b H 0.4507 0.3322 0.2700 0.115 Uiso 0.5 1 calc R U P F 2
I1E I 0.92145(2) 0.27850(2) 0.29812(2) 0.03927(8) Uani 1 1 d . . . . .
Si1E Si 0.91675(13) 0.11362(4) 0.45140(8) 0.0511(5) Uani 1 1 d D U . . .
Si2E Si 1.12181(12) 0.25392(4) 0.59950(10) 0.0540(5) Uani 1 1 d . U . . .
O1E O 1.1125(2) 0.16401(11) 0.43091(17) 0.0480(10) Uani 1 1 d . U . . .
O2E O 0.9588(2) 0.14445(9) 0.50591(15) 0.0333(9) Uani 1 1 d . U . . .
O3E O 1.1040(2) 0.21588(9) 0.55262(18) 0.0380(9) Uani 1 1 d . U . . .
O4E O 1.0549(3) 0.14217(10) 0.65009(18) 0.0469(11) Uani 1 1 d . U . . .
O5E O 1.1969(2) 0.10973(10) 0.61495(18) 0.0449(10) Uani 1 1 d . U . . .
H5E H 1.1653 0.1067 0.6473 0.067 Uiso 1 1 calc R U . . .
N1E N 1.0205(3) 0.21049(10) 0.39568(18) 0.0310(10) Uani 1 1 d . U . . .
H1E H 1.0446 0.2171 0.3586 0.037 Uiso 1 1 calc R U . . .
C1E C 0.8950(3) 0.25384(14) 0.3918(2) 0.0347(13) Uani 1 1 d . U . . .
C2E C 0.8224(4) 0.26438(15) 0.4233(3) 0.0486(15) Uani 1 1 d . U . . .
H2E H 0.7862 0.2830 0.4037 0.058 Uiso 1 1 calc R U . . .
C3E C 0.8018(4) 0.24750(16) 0.4844(3) 0.0480(15) Uani 1 1 d . U . . .
H3E H 0.7528 0.2554 0.5065 0.058 Uiso 1 1 calc R U . . .
C4E C 0.8528(3) 0.21935(15) 0.5125(2) 0.0376(13) Uani 1 1 d . U . . .
H4E H 0.8381 0.2071 0.5526 0.045 Uiso 1 1 calc R U . . .
C5E C 0.9252(3) 0.20980(13) 0.4804(2) 0.0277(11) Uani 1 1 d . U . . .
C6E C 0.9451(3) 0.22660(13) 0.4201(2) 0.0304(11) Uani 1 1 d . U . . .
C7E C 1.0495(3) 0.18333(12) 0.4385(2) 0.0353(11) Uani 1 1 d . U . . .
C8E C 0.9914(3) 0.17995(13) 0.4990(2) 0.0298(11) Uani 1 1 d . U . . .
C9E C 1.0423(3) 0.18876(13) 0.5646(2) 0.0356(12) Uani 1 1 d . U . . .
H9E H 1.0018 0.1994 0.5965 0.043 Uiso 1 1 calc R U . . .
C10E C 1.0842(3) 0.15471(13) 0.5986(2) 0.0312(12) Uani 1 1 d . U . . .
C11E C 1.1624(3) 0.13777(13) 0.5717(2) 0.0389(13) Uani 1 1 d . U . . .
H11I H 1.1477 0.1272 0.5265 0.047 Uiso 1 1 calc R U . . .
H11J H 1.2062 0.1571 0.5668 0.047 Uiso 1 1 calc R U . . .
C12E_a C 0.9981(6) 0.1040(2) 0.3864(4) 0.083(3) Uani 0.75 1 d D U P G 1
H12I_a H 1.0025 0.1257 0.3566 0.100 Uiso 0.75 1 calc R U P G 1
H12J_a H 1.0550 0.0998 0.4097 0.100 Uiso 0.75 1 calc R U P G 1
C13E_a C 0.9725(8) 0.0705(3) 0.3440(5) 0.104(3) Uani 0.75 1 d D U P G 1
H13M_a H 0.9734 0.0486 0.3730 0.156 Uiso 0.75 1 calc R U P G 1
H13N_a H 1.0130 0.0672 0.3086 0.156 Uiso 0.75 1 calc R U P G 1
H13O_a H 0.9148 0.0741 0.3232 0.156 Uiso 0.75 1 calc R U P G 1
C12M_b C 0.9350(8) 0.1079(5) 0.3601(5) 0.104(3) Uani 0.25 1 d D U P G 2
H12K_b H 0.8859 0.0952 0.3363 0.125 Uiso 0.25 1 calc R U P G 2
H12L_b H 0.9431 0.1321 0.3384 0.125 Uiso 0.25 1 calc R U P G 2
C13M_b C 1.0153(9) 0.0848(5) 0.358(3) 0.257(7) Uani 0.25 1 d D U P G 2
H13P_b H 1.0638 0.0984 0.3795 0.385 Uiso 0.25 1 calc R U P G 2
H13Q_b H 1.0266 0.0792 0.3112 0.385 Uiso 0.25 1 calc R U P G 2
H13R_b H 1.0076 0.0617 0.3828 0.385 Uiso 0.25 1 calc R U P G 2
C14E_a C 0.8025(6) 0.1264(3) 0.4386(6) 0.067(4) Uani 0.5 1 d D U P G 1
H14I_a H 0.7676 0.1040 0.4300 0.081 Uiso 0.5 1 calc R U P G 1
H14J_a H 0.7833 0.1384 0.4799 0.081 Uiso 0.5 1 calc R U P G 1
C15E_a C 0.7880(11) 0.1561(3) 0.3710(6) 0.077(4) Uani 0.5 1 d . U P G 1
H15M_a H 0.7275 0.1564 0.3552 0.116 Uiso 0.5 1 calc R U P G 1
H15N_a H 0.8226 0.1479 0.3343 0.116 Uiso 0.5 1 calc R U P G 1
H15O_a H 0.8056 0.1810 0.3851 0.116 Uiso 0.5 1 calc R U P G 1
C14M_b C 0.8175(7) 0.1265(3) 0.4027(5) 0.075(4) Uani 0.5 1 d D U P G 2
H14K_b H 0.7859 0.1037 0.3897 0.090 Uiso 0.5 1 calc R U P G 2
H14L_b H 0.7814 0.1409 0.4324 0.090 Uiso 0.5 1 calc R U P G 2
C15M_b C 0.8304(14) 0.1490(4) 0.3388(5) 0.109(7) Uani 0.5 1 d D U P G 2
H15P_b H 0.7819 0.1658 0.3303 0.163 Uiso 0.5 1 calc R U P G 2
H15Q_b H 0.8343 0.1324 0.3002 0.163 Uiso 0.5 1 calc R U P G 2
H15R_b H 0.8833 0.1634 0.3449 0.163 Uiso 0.5 1 calc R U P G 2
C16E C 0.9088(4) 0.07141(17) 0.5040(3) 0.0606(18) Uani 1 1 d . U . . .
H16I H 0.8646 0.0754 0.5369 0.073 Uiso 1 1 calc R U . . .
H16J H 0.8898 0.0507 0.4743 0.073 Uiso 1 1 calc R U . . .
C17E C 0.9934(4) 0.06054(17) 0.5429(3) 0.0580(19) Uani 1 1 d . U . . .
H17M H 1.0409 0.0633 0.5133 0.087 Uiso 1 1 calc R U . . .
H17N H 0.9901 0.0348 0.5578 0.087 Uiso 1 1 calc R U . . .
H17O H 1.0030 0.0766 0.5825 0.087 Uiso 1 1 calc R U . . .
C18E C 1.0188(4) 0.27863(15) 0.6063(3) 0.0466(15) Uani 1 1 d . U . . .
H18M H 0.9928 0.2832 0.5603 0.056 Uiso 1 1 calc R U . . .
H18N H 0.9792 0.2627 0.6303 0.056 Uiso 1 1 calc R U . . .
C19E C 1.0289(5) 0.31632(16) 0.6446(4) 0.069(2) Uani 1 1 d . U . . .
H19M H 1.0468 0.3118 0.6921 0.103 Uiso 1 1 calc R U . . .
H19N H 0.9740 0.3294 0.6420 0.103 Uiso 1 1 calc R U . . .
H19O H 1.0721 0.3314 0.6238 0.103 Uiso 1 1 calc R U . . .
C20E C 1.2009(5) 0.2796(2) 0.5503(5) 0.0962(19) Uani 1 1 d . U . . .
H20H H 1.2168 0.3027 0.5746 0.115 Uiso 1 1 calc R U . . .
H20I H 1.2533 0.2645 0.5482 0.115 Uiso 1 1 calc R U . . .
C21E C 1.1681(5) 0.2891(2) 0.4793(5) 0.0962(19) Uani 1 1 d . U . . .
H21M H 1.1577 0.2663 0.4534 0.144 Uiso 1 1 calc R U . . .
H21N H 1.2107 0.3040 0.4575 0.144 Uiso 1 1 calc R U . . .
H21O H 1.1146 0.3029 0.4807 0.144 Uiso 1 1 calc R U . . .
C22E C 1.1688(6) 0.2421(2) 0.6835(4) 0.091(3) Uani 1 1 d . U . . .
H22M H 1.1805 0.2655 0.7080 0.109 Uiso 1 1 calc R U . . .
H22N H 1.1245 0.2290 0.7077 0.109 Uiso 1 1 calc R U . . .
C23E C 1.2486(6) 0.2195(3) 0.6905(5) 0.109(4) Uani 1 1 d . U . . .
H23M H 1.2410 0.1970 0.6634 0.164 Uiso 1 1 calc R U . . .
H23N H 1.2605 0.2129 0.7381 0.164 Uiso 1 1 calc R U . . .
H23O H 1.2966 0.2338 0.6746 0.164 Uiso 1 1 calc R U . . .
I1F I 0.07884(3) 0.30088(2) 0.96931(2) 0.04563(10) Uani 1 1 d . . . . .
Si1F Si 0.06798(12) 0.47380(6) 0.81801(11) 0.0691(6) Uani 1 1 d D U . . .
Si2F Si 0.38761(12) 0.39824(5) 1.00399(8) 0.0552(5) Uani 1 1 d . U . . .
O1F O 0.1134(3) 0.45518(10) 0.9926(2) 0.0577(12) Uani 1 1 d . U . . .
O2F O 0.1629(2) 0.45998(11) 0.84718(17) 0.0447(10) Uani 1 1 d . U . . .
O3F O 0.3042(3) 0.42608(10) 0.98064(17) 0.0451(10) Uani 1 1 d . U . . .
O4F O 0.3246(3) 0.50425(9) 0.88286(17) 0.0440(11) Uani 1 1 d . U . . .
O5F O 0.3167(3) 0.53822(11) 1.00411(19) 0.0587(13) Uani 1 1 d . U . . .
H5F H 0.2995 0.5529 0.9734 0.088 Uiso 1 1 calc R U . . .
N1F N 0.1187(3) 0.39349(11) 0.9655(2) 0.0368(11) Uani 1 1 d . U . . .
H1F H 0.0909 0.3845 0.9991 0.044 Uiso 1 1 calc R U . . .
C1F C 0.1410(4) 0.33466(14) 0.9016(3) 0.0406(14) Uani 1 1 d . U . . .
C2F C 0.1722(4) 0.31998(15) 0.8436(3) 0.0457(15) Uani 1 1 d . U . . .
H2F H 0.1648 0.2945 0.8340 0.055 Uiso 1 1 calc R U . . .
C3F C 0.2157(4) 0.34292(16) 0.7979(3) 0.0492(15) Uani 1 1 d . U . . .
H3F H 0.2372 0.3326 0.7583 0.059 Uiso 1 1 calc R U . . .
C4F C 0.2264(3) 0.37999(15) 0.8112(2) 0.0405(13) Uani 1 1 d . U . . .
H4F H 0.2557 0.3954 0.7815 0.049 Uiso 1 1 calc R U . . .
C5F C 0.1931(3) 0.39400(14) 0.8692(2) 0.0370(13) Uani 1 1 d . U . . .
C6F C 0.1507(3) 0.37187(13) 0.9125(2) 0.0351(12) Uani 1 1 d . U . . .
C7F C 0.1366(4) 0.42995(15) 0.9573(3) 0.0450(14) Uani 1 1 d . U . . .
C8F C 0.1928(3) 0.43337(13) 0.8949(2) 0.0380(13) Uani 1 1 d . U . . .
C9F C 0.2850(3) 0.44412(13) 0.9196(2) 0.0321(12) Uani 1 1 d . U . . .
H9F H 0.3249 0.4349 0.8858 0.038 Uiso 1 1 calc R U . . .
C10F C 0.2979(5) 0.48520(15) 0.9274(3) 0.0573(13) Uani 1 1 d . U . . .
C11F C 0.2780(5) 0.50381(14) 0.9928(3) 0.0573(13) Uani 1 1 d . U . . .
H11P H 0.2152 0.5069 0.9934 0.069 Uiso 1 1 calc R U . . .
H11Q H 0.2961 0.4873 1.0308 0.069 Uiso 1 1 calc R U . . .
C12F C -0.0162(5) 0.4405(3) 0.8292(4) 0.090(3) Uani 1 1 d . U . . .
H12P H -0.0081 0.4306 0.8757 0.108 Uiso 1 1 calc R U . . .
H12Q H -0.0713 0.4539 0.8264 0.108 Uiso 1 1 calc R U . . .
C13F C -0.0249(5) 0.4085(3) 0.7823(5) 0.101(3) Uani 1 1 d . U . . .
H13P H -0.0658 0.4145 0.7445 0.152 Uiso 1 1 calc R U . . .
H13Q H -0.0455 0.3870 0.8066 0.152 Uiso 1 1 calc R U . . .
H13R H 0.0309 0.4028 0.7649 0.152 Uiso 1 1 calc R U . . .
C14F C 0.0827(5) 0.4860(3) 0.7320(3) 0.132(3) Uani 1 1 d D U . . .
H14M H 0.0423 0.4700 0.7052 0.158 Uiso 1 1 calc R U . . .
H14N H 0.0593 0.5113 0.7273 0.158 Uiso 1 1 calc R U . . .
C15F C 0.1565(4) 0.4865(3) 0.6957(3) 0.113(4) Uani 1 1 d D U . . .
H15S H 0.1769 0.5119 0.6920 0.170 Uiso 1 1 calc R U . . .
H15T H 0.1435 0.4764 0.6504 0.170 Uiso 1 1 calc R U . . .
H15U H 0.2010 0.4715 0.7193 0.170 Uiso 1 1 calc R U . . .
C16F C 0.0408(6) 0.5150(2) 0.8709(6) 0.148(4) Uani 1 1 d D U . . .
H16K H -0.0170 0.5238 0.8558 0.177 Uiso 1 1 calc R U . . .
H16L H 0.0388 0.5070 0.9186 0.177 Uiso 1 1 calc R U . . .
C17F C 0.1023(7) 0.5464(3) 0.8677(8) 0.168(6) Uani 1 1 d . U . . .
H17P H 0.0931 0.5637 0.9044 0.252 Uiso 1 1 calc R U . . .
H17Q H 0.0931 0.5590 0.8241 0.252 Uiso 1 1 calc R U . . .
H17R H 0.1610 0.5370 0.8724 0.252 Uiso 1 1 calc R U . . .
C18F C 0.4387(4) 0.38141(16) 0.9298(3) 0.0455(15) Uani 1 1 d . U . . .
H18P H 0.3974 0.3659 0.9028 0.055 Uiso 1 1 calc R U . . .
H18Q H 0.4532 0.4027 0.9015 0.055 Uiso 1 1 calc R U . . .
C19F C 0.5200(5) 0.35896(18) 0.9464(4) 0.065(2) Uani 1 1 d . U . . .
H19P H 0.5605 0.3737 0.9746 0.098 Uiso 1 1 calc R U . . .
H19Q H 0.5460 0.3522 0.9044 0.098 Uiso 1 1 calc R U . . .
H19R H 0.5055 0.3366 0.9709 0.098 Uiso 1 1 calc R U . . .
C20F C 0.3388(4) 0.35894(18) 1.0510(3) 0.0604(19) Uani 1 1 d D U . . .
H20P H 0.2973 0.3462 1.0194 0.073 Uiso 1 1 calc R U . . .
H20Q H 0.3848 0.3411 1.0639 0.073 Uiso 1 1 calc R U . . .
C21F C 0.2952(5) 0.3684(2) 1.1117(3) 0.075(3) Uani 1 1 d D U . . .
H21P H 0.3359 0.3799 1.1448 0.112 Uiso 1 1 calc R U . . .
H21Q H 0.2717 0.3460 1.1311 0.112 Uiso 1 1 calc R U . . .
H21R H 0.2485 0.3857 1.0999 0.112 Uiso 1 1 calc R U . . .
C22F C 0.4587(6) 0.4233(2) 1.0651(5) 0.089(2) Uani 1 1 d . U . . .
H22P H 0.4273 0.4315 1.1043 0.107 Uiso 1 1 calc R U . . .
H22Q H 0.5073 0.4076 1.0815 0.107 Uiso 1 1 calc R U . . .
C23F C 0.4904(6) 0.4567(2) 1.0254(4) 0.089(2) Uani 1 1 d . U . . .
H23P H 0.5303 0.4483 0.9924 0.134 Uiso 1 1 calc R U . . .
H23Q H 0.5196 0.4741 1.0569 0.134 Uiso 1 1 calc R U . . .
H23R H 0.4415 0.4690 1.0018 0.134 Uiso 1 1 calc R U . . .
I1G I 0.73196(2) 0.07566(2) 0.87214(2) 0.04406(8) Uani 1 1 d . . . . .
Si1G Si 0.58899(12) 0.17376(4) 0.59141(8) 0.0475(5) Uani 1 1 d D U . . .
Si2G Si 0.89650(10) 0.22192(5) 0.81707(7) 0.0447(4) Uani 1 1 d . U . . .
O1G O 0.5965(2) 0.20680(9) 0.76111(15) 0.0335(9) Uani 1 1 d . U . . .
O2G O 0.6758(2) 0.19257(9) 0.62934(16) 0.0369(9) Uani 1 1 d . U . . .
O3G O 0.7986(2) 0.22160(9) 0.77948(15) 0.0363(9) Uani 1 1 d . U . . .
O4G O 0.7732(3) 0.26933(11) 0.63268(17) 0.0614(13) Uani 1 1 d . U . . .
O5G O 0.6608(3) 0.31211(10) 0.6884(2) 0.0528(12) Uani 1 1 d . U . . .
H5G H 0.6943 0.3159 0.6576 0.079 Uiso 1 1 calc R U . . .
N1G N 0.6699(3) 0.15404(10) 0.78808(19) 0.0325(10) Uani 1 1 d . U . . .
H1G H 0.6426 0.1476 0.8238 0.039 Uiso 1 1 calc R U . . .
C1G C 0.7727(3) 0.10145(14) 0.7849(2) 0.0392(13) Uani 1 1 d . U . . .
C2G C 0.8402(4) 0.08517(15) 0.7495(3) 0.0513(15) Uani 1 1 d . U . . .
H2G H 0.8673 0.0631 0.7653 0.062 Uiso 1 1 calc R U . . .
C3G C 0.8653(4) 0.10294(15) 0.6905(3) 0.0538(15) Uani 1 1 d . U . . .
H3G H 0.9095 0.0922 0.6662 0.065 Uiso 1 1 calc R U . . .
C4G C 0.8283(4) 0.13532(14) 0.6666(2) 0.0418(13) Uani 1 1 d . U . . .
H4G H 0.8457 0.1466 0.6264 0.050 Uiso 1 1 calc R U . . .
C5G C 0.7645(3) 0.15078(13) 0.7038(2) 0.0356(12) Uani 1 1 d . U . . .
C6G C 0.7369(3) 0.13334(13) 0.7615(2) 0.0359(12) Uani 1 1 d . U . . .
C7G C 0.6535(3) 0.18465(12) 0.7521(2) 0.0338(12) Uani 1 1 d . U . . .
C8G C 0.7182(3) 0.18777(13) 0.6943(2) 0.0328(12) Uani 1 1 d . U . . .
C9G C 0.7789(4) 0.21925(14) 0.7074(2) 0.0397(13) Uani 1 1 d . U . . .
H9G H 0.8330 0.2137 0.6850 0.048 Uiso 1 1 calc R U . . .
C10G C 0.7461(4) 0.25768(14) 0.6825(2) 0.0377(13) Uani 1 1 d . U . . .
C11G C 0.6802(3) 0.27766(13) 0.7198(2) 0.0379(13) Uani 1 1 d . U . . .
H11S H 0.6276 0.2625 0.7202 0.046 Uiso 1 1 calc R U . . .
H11T H 0.7018 0.2817 0.7672 0.046 Uiso 1 1 calc R U . . .
C12G C 0.5360(5) 0.1392(3) 0.6407(5) 0.198(5) Uani 1 1 d D U . . .
H12M H 0.5701 0.1162 0.6430 0.238 Uiso 1 1 calc R U . . .
H12N H 0.5302 0.1482 0.6874 0.238 Uiso 1 1 calc R U . . .
C13G C 0.4482(7) 0.1318(4) 0.6065(5) 0.260(7) Uani 1 1 d D U . . .
H13S H 0.4196 0.1124 0.6311 0.391 Uiso 1 1 calc R U . . .
H13T H 0.4545 0.1239 0.5598 0.391 Uiso 1 1 calc R U . . .
H13U H 0.4139 0.1544 0.6066 0.391 Uiso 1 1 calc R U . . .
C14G C 0.6252(6) 0.1364(3) 0.5276(4) 0.216(5) Uani 1 1 d D U . . .
H14O H 0.6837 0.1401 0.5125 0.259 Uiso 1 1 calc R U . . .
H14P H 0.6166 0.1107 0.5425 0.259 Uiso 1 1 calc R U . . .
C15G C 0.5555(7) 0.1506(4) 0.4790(6) 0.195(5) Uani 1 1 d D U . . .
H15V H 0.4998 0.1464 0.4977 0.292 Uiso 1 1 calc R U . . .
H15W H 0.5577 0.1376 0.4358 0.292 Uiso 1 1 calc R U . . .
H15$ H 0.5637 0.1771 0.4719 0.292 Uiso 1 1 calc R U . . .
C16G C 0.5323(6) 0.2142(2) 0.5487(5) 0.131(4) Uani 1 1 d D U . . .
H16M H 0.5739 0.2280 0.5227 0.157 Uiso 1 1 calc R U . . .
H16N H 0.4873 0.2047 0.5160 0.157 Uiso 1 1 calc R U . . .
C17G C 0.4912(5) 0.2409(2) 0.5968(4) 0.091(3) Uani 1 1 d D U . . .
H17S H 0.4676 0.2270 0.6338 0.137 Uiso 1 1 calc R U . . .
H17T H 0.4452 0.2545 0.5722 0.137 Uiso 1 1 calc R U . . .
H17U H 0.5345 0.2582 0.6154 0.137 Uiso 1 1 calc R U . . .
C18G C 0.9598(4) 0.1807(2) 0.7898(4) 0.066(2) Uani 1 1 d . U . . .
H18S H 0.9268 0.1580 0.7984 0.079 Uiso 1 1 calc R U . . .
H18T H 0.9660 0.1823 0.7405 0.079 Uiso 1 1 calc R U . . .
C19G C 1.0455(5) 0.1771(2) 0.8241(4) 0.072(2) Uani 1 1 d . U . . .
H19S H 1.0842 0.1952 0.8053 0.107 Uiso 1 1 calc R U . . .
H19T H 1.0675 0.1522 0.8172 0.107 Uiso 1 1 calc R U . . .
H19U H 1.0419 0.1817 0.8726 0.107 Uiso 1 1 calc R U . . .
C20G C 0.8781(4) 0.22008(19) 0.9073(3) 0.0542(18) Uani 1 1 d . U . . .
H20S H 0.9338 0.2171 0.9331 0.065 Uiso 1 1 calc R U . . .
H20T H 0.8533 0.2439 0.9209 0.065 Uiso 1 1 calc R U . . .
C21G C 0.8183(4) 0.1888(2) 0.9266(3) 0.064(2) Uani 1 1 d . U . . .
H21S H 0.7611 0.1930 0.9053 0.096 Uiso 1 1 calc R U . . .
H21T H 0.8152 0.1882 0.9758 0.096 Uiso 1 1 calc R U . . .
H21U H 0.8405 0.1652 0.9110 0.096 Uiso 1 1 calc R U . . .
C22G C 0.9535(5) 0.26512(19) 0.7939(4) 0.070(2) Uani 1 1 d . U . . .
H22S H 1.0107 0.2654 0.8180 0.084 Uiso 1 1 calc R U . . .
H22T H 0.9621 0.2646 0.7448 0.084 Uiso 1 1 calc R U . . .
C23G C 0.9073(4) 0.3004(2) 0.8101(3) 0.066(2) Uani 1 1 d . U . . .
H23S H 0.8569 0.3033 0.7788 0.100 Uiso 1 1 calc R U . . .
H23T H 0.9458 0.3214 0.8056 0.100 Uiso 1 1 calc R U . . .
H23U H 0.8892 0.2992 0.8566 0.100 Uiso 1 1 calc R U . . .
I1H I 0.44876(2) 0.28568(2) 0.79756(2) 0.03635(8) Uani 1 1 d . . . . .
Si1H Si 0.37314(12) 0.12361(5) 0.94772(10) 0.0633(5) Uani 1 1 d D U . . .
Si2H Si 0.65081(17) 0.24507(6) 1.07561(9) 0.0786(7) Uani 1 1 d . U . . .
O1H O 0.5833(2) 0.15220(9) 0.90871(16) 0.0344(9) Uani 1 1 d . U . . .
O2H O 0.4374(2) 0.14844(9) 0.99820(18) 0.0378(9) Uani 1 1 d . U . . .
O3H O 0.6147(2) 0.20832(10) 1.03160(17) 0.0419(10) Uani 1 1 d . U . . .
O4H O 0.5509(4) 0.13374(15) 1.1240(3) 0.1015(19) Uani 1 1 d . U . . .
O5H O 0.6851(3) 0.09750(11) 1.0845(2) 0.0686(15) Uani 1 1 d . U . . .
H5H H 0.6437 0.0904 1.1063 0.103 Uiso 1 1 calc R U . . .
N1H N 0.5182(2) 0.20830(10) 0.88519(17) 0.0253(9) Uani 1 1 d . U . . .
H1H H 0.5417 0.2136 0.8471 0.030 Uiso 1 1 calc R U . . .
C1H C 0.4205(3) 0.26287(13) 0.8909(2) 0.0371(12) Uani 1 1 d . U . . .
C2H C 0.3571(4) 0.27811(15) 0.9274(3) 0.0513(15) Uani 1 1 d . U . . .
H2H H 0.3294 0.3000 0.9113 0.062 Uiso 1 1 calc R U . . .
C3H C 0.3333(4) 0.26248(17) 0.9862(3) 0.0599(17) Uani 1 1 d . U . . .
H3H H 0.2890 0.2735 1.0100 0.072 Uiso 1 1 calc R U . . .
C4H C 0.3728(4) 0.23080(15) 1.0117(3) 0.0529(14) Uani 1 1 d . U . . .
H4H H 0.3566 0.2202 1.0529 0.063 Uiso 1 1 calc R U . . .
C5H C 0.4353(3) 0.21523(13) 0.9761(2) 0.0408(13) Uani 1 1 d . U . . .
C6H C 0.4565(3) 0.23053(12) 0.9152(2) 0.0278(11) Uani 1 1 d . U . . .
C7H C 0.5362(3) 0.17763(13) 0.9232(2) 0.0289(11) Uani 1 1 d . U . . .
C8H C 0.4863(3) 0.17992(13) 0.9878(2) 0.0326(11) Uani 1 1 d . U . . .
C9H C 0.5499(4) 0.18455(15) 1.0520(2) 0.0444(15) Uani 1 1 d . U . . .
H9H H 0.5189 0.1969 1.0884 0.053 Uiso 1 1 calc R U . . .
C10H C 0.5843(5) 0.14726(18) 1.0786(3) 0.0595(19) Uani 1 1 d . U . . .
C11H C 0.6626(5) 0.13035(16) 1.0493(3) 0.061(2) Uani 1 1 d . U . . .
H11V H 0.6502 0.1249 1.0008 0.074 Uiso 1 1 calc R U . . .
H11W H 0.7108 0.1480 1.0534 0.074 Uiso 1 1 calc R U . . .
C12H C 0.3255(7) 0.1509(3) 0.8774(3) 0.181(4) Uani 1 1 d D U . . .
H12O H 0.2633 0.1459 0.8733 0.217 Uiso 1 1 calc R U . . .
H12R H 0.3332 0.1773 0.8883 0.217 Uiso 1 1 calc R U . . .
C13H C 0.3635(9) 0.1432(4) 0.8070(4) 0.257(7) Uani 1 1 d D U . . .
H13V H 0.3751 0.1667 0.7849 0.385 Uiso 1 1 calc R U . . .
H13W H 0.3223 0.1290 0.7785 0.385 Uiso 1 1 calc R U . . .
H13$ H 0.4168 0.1292 0.8139 0.385 Uiso 1 1 calc R U . . .
C14H C 0.2959(4) 0.1047(3) 1.0072(5) 0.125(3) Uani 1 1 d D U . . .
H14Q H 0.3277 0.0886 1.0403 0.150 Uiso 1 1 calc R U . . .
H14R H 0.2723 0.1254 1.0326 0.150 Uiso 1 1 calc R U . . .
C15H C 0.2213(6) 0.0826(3) 0.9739(5) 0.224(5) Uani 1 1 d D U . . .
H157 H 0.2098 0.0611 1.0019 0.336 Uiso 1 1 calc R U . . .
H158 H 0.2361 0.0744 0.9290 0.336 Uiso 1 1 calc R U . . .
H159 H 0.1702 0.0982 0.9696 0.336 Uiso 1 1 calc R U . . .
C16H C 0.4361(6) 0.0809(2) 0.9254(4) 0.153(4) Uani 1 1 d D U . . .
H16O H 0.4023 0.0657 0.8920 0.183 Uiso 1 1 calc R U . . .
H16P H 0.4903 0.0880 0.9057 0.183 Uiso 1 1 calc R U . . .
C17H C 0.4549(10) 0.0589(3) 0.9915(5) 0.221(8) Uani 1 1 d D U . . .
H17V H 0.4866 0.0745 1.0247 0.332 Uiso 1 1 calc R U . . .
H17W H 0.4893 0.0371 0.9820 0.332 Uiso 1 1 calc R U . . .
H17$ H 0.4009 0.0511 1.0096 0.332 Uiso 1 1 calc R U . . .
C18H C 0.5561(6) 0.2747(2) 1.0950(4) 0.115(3) Uani 1 1 d . U . . .
H18K H 0.5207 0.2784 1.0525 0.138 Uiso 1 1 calc R U . . .
H18L H 0.5210 0.2609 1.1263 0.138 Uiso 1 1 calc R U . . .
C19H C 0.5766(7) 0.3136(3) 1.1270(6) 0.150(4) Uani 1 1 d . U . . .
H19V H 0.5267 0.3226 1.1497 0.225 Uiso 1 1 calc R U . . .
H19W H 0.5903 0.3310 1.0913 0.225 Uiso 1 1 calc R U . . .
H19$ H 0.6255 0.3116 1.1600 0.225 Uiso 1 1 calc R U . . .
C20H C 0.7241(5) 0.2688(2) 1.0176(4) 0.069(2) Uani 1 1 d . U . . .
H20G H 0.7448 0.2920 1.0394 0.083 Uiso 1 1 calc R U . . .
H20L H 0.7745 0.2528 1.0122 0.083 Uiso 1 1 calc R U . . .
C21H C 0.6856(4) 0.27763(19) 0.9504(3) 0.0564(18) Uani 1 1 d . U . . .
H21V H 0.6362 0.2938 0.9549 0.085 Uiso 1 1 calc R U . . .
H21W H 0.6669 0.2548 0.9274 0.085 Uiso 1 1 calc R U . . .
H21$ H 0.7278 0.2901 0.9239 0.085 Uiso 1 1 calc R U . . .
C22H_a C 0.6784(8) 0.2345(4) 1.1659(9) 0.094(5) Uani 0.5 1 d D U P H 1
H22O_a H 0.6945 0.2577 1.1897 0.113 Uiso 0.5 1 calc R U P H 1
H22R_a H 0.6270 0.2246 1.1864 0.113 Uiso 0.5 1 calc R U P H 1
C23H_a C 0.7509(6) 0.2070(3) 1.1773(8) 0.086(5) Uani 0.5 1 d D U P H 1
H23V_a H 0.7975 0.2135 1.1486 0.129 Uiso 0.5 1 calc R U P H 1
H23W_a H 0.7301 0.1822 1.1658 0.129 Uiso 0.5 1 calc R U P H 1
H23$_a H 0.7720 0.2076 1.2248 0.129 Uiso 0.5 1 calc R U P H 1
C22P_b C 0.7324(12) 0.2256(6) 1.1464(8) 0.099(5) Uani 0.5 1 d . U P H 2
H22U_b H 0.7664 0.2055 1.1276 0.119 Uiso 0.5 1 calc R U P H 2
H22V_b H 0.7723 0.2454 1.1623 0.119 Uiso 0.5 1 calc R U P H 2
C23P_b C 0.6837(16) 0.2109(6) 1.2066(8) 0.137(7) Uani 0.5 1 d . U P H 2
H23$_b H 0.7192 0.1927 1.2318 0.205 Uiso 0.5 1 calc R U P H 2
H23_b H 0.6302 0.1992 1.1895 0.205 Uiso 0.5 1 calc R U P H 2
H23C_b H 0.6707 0.2314 1.2365 0.205 Uiso 0.5 1 calc R U P H 2

loop_
_atom_site_aniso_label
_atom_site_aniso_U_11
_atom_site_aniso_U_22
_atom_site_aniso_U_33
_atom_site_aniso_U_23
_atom_site_aniso_U_13
_atom_site_aniso_U_12
I1A 0.04103(17) 0.02974(15) 0.0767(2) -0.00453(17) 0.00460(17) -0.00080(15)
Si1A 0.0308(8) 0.1200(14) 0.1181(14) -0.0707(11) 0.0005(9) -0.0171(9)
Si2A 0.0288(6) 0.0346(6) 0.0264(6) 0.0007(5) 0.0000(5) 0.0018(5)
O1A 0.0390(17) 0.0249(15) 0.0539(19) 0.0018(15) 0.0197(15) -0.0032(14)
O2A 0.0279(15) 0.0468(18) 0.0312(15) -0.0120(14) -0.0065(13) -0.0078(15)
O3A 0.0373(16) 0.0308(15) 0.0178(12) 0.0023(12) 0.0070(12) 0.0011(14)
O4A 0.0481(18) 0.0275(15) 0.0296(14) 0.0053(13) 0.0160(14) -0.0008(15)
O5A 0.095(3) 0.0319(17) 0.070(2) 0.0275(16) 0.0541(18) 0.0234(18)
N1A 0.0245(17) 0.0300(18) 0.0411(19) -0.0055(16) 0.0131(15) -0.0002(16)
C1A 0.039(3) 0.027(2) 0.072(3) 0.006(2) 0.002(3) 0.007(2)
C2A 0.033(2) 0.039(3) 0.064(3) 0.017(2) -0.007(2) -0.001(2)
C3A 0.030(2) 0.044(3) 0.050(3) 0.020(2) 0.000(2) -0.001(2)
C4A 0.028(2) 0.047(3) 0.029(2) 0.006(2) -0.0062(19) 0.008(2)
C5A 0.024(2) 0.041(2) 0.031(2) 0.0016(19) -0.0051(18) -0.0023(19)
C6A 0.023(2) 0.031(2) 0.043(2) 0.005(2) -0.0039(19) -0.0010(18)
C7A 0.027(2) 0.032(2) 0.037(2) 0.0012(19) 0.0081(18) 0.0009(19)
C8A 0.0189(18) 0.035(2) 0.0237(18) -0.0047(17) -0.0009(16) -0.0089(17)
C9A 0.0249(19) 0.0259(19) 0.0192(17) -0.0001(15) 0.0024(16) -0.0014(17)
C10A 0.024(2) 0.040(2) 0.028(2) 0.0079(18) 0.0071(17) -0.0018(19)
C11A 0.072(3) 0.030(2) 0.048(3) 0.013(2) 0.034(2) 0.014(2)
C12A 0.035(2) 0.147(5) 0.107(4) -0.049(3) 0.001(3) -0.012(3)
C13A 0.035(2) 0.147(5) 0.107(4) -0.049(3) 0.001(3) -0.012(3)
C14A_a 0.129(8) 0.185(9) 0.061(5) -0.048(6) -0.022(6) 0.042(8)
C15A_a 0.057(6) 0.109(7) 0.156(10) -0.044(7) -0.011(7) -0.056(5)
C14I_b 0.067(6) 0.167(8) 0.102(6) -0.076(6) -0.006(5) 0.021(6)
C15I_b 0.129(8) 0.185(9) 0.061(5) -0.048(6) -0.022(6) 0.042(8)
C16A_a 0.057(6) 0.109(7) 0.156(10) -0.044(7) -0.011(7) -0.056(5)
C17A_a 0.151(10) 0.233(14) 0.084(9) 0.072(9) -0.069(8) -0.149(8)
C16I_b 0.065(6) 0.098(9) 0.134(9) 0.027(8) -0.072(6) -0.004(7)
C17I_b 0.067(8) 0.091(11) 0.244(18) 0.032(13) -0.077(10) -0.029(8)
C18A 0.062(3) 0.036(2) 0.033(2) 0.009(2) -0.001(2) -0.011(2)
C19A 0.081(4) 0.054(3) 0.039(3) 0.006(2) 0.002(3) -0.035(3)
C20A 0.039(3) 0.049(3) 0.047(3) 0.001(2) -0.007(2) -0.003(2)
C21A 0.073(4) 0.094(5) 0.077(4) -0.035(4) 0.021(3) 0.017(4)
C22A 0.040(3) 0.044(3) 0.072(3) -0.025(3) -0.007(3) 0.011(2)
C23A 0.100(5) 0.051(3) 0.076(4) -0.008(3) -0.032(4) 0.042(3)
I1B 0.05234(17) 0.03455(14) 0.03857(14) 0.00854(13) 0.00558(13) -0.01581(14)
Si1B 0.0517(8) 0.0776(10) 0.0348(7) 0.0229(7) -0.0231(6) -0.0304(8)
Si2B 0.0419(8) 0.0794(12) 0.0371(7) -0.0011(8) -0.0180(6) 0.0015(8)
O1B 0.0320(15) 0.0346(16) 0.0201(13) -0.0063(12) 0.0069(12) -0.0038(13)
O2B 0.0217(14) 0.0307(15) 0.0206(13) 0.0045(12) -0.0028(11) -0.0045(12)
O3B 0.0265(15) 0.0326(16) 0.0333(15) 0.0058(13) -0.0043(13) -0.0002(13)
O4B 0.0538(19) 0.0243(15) 0.0322(15) -0.0019(13) 0.0123(15) -0.0093(15)
O5B 0.083(3) 0.0261(16) 0.0395(18) -0.0142(14) 0.0146(18) -0.0072(18)
N1B 0.0280(17) 0.0209(15) 0.0265(16) 0.0041(14) 0.0040(14) -0.0076(14)
C1B 0.041(2) 0.030(2) 0.029(2) 0.0089(18) 0.0046(19) -0.007(2)
C2B 0.044(3) 0.0195(19) 0.045(3) 0.0065(19) 0.001(2) 0.0064(19)
C3B 0.038(2) 0.028(2) 0.047(3) 0.004(2) 0.012(2) 0.006(2)
C4B 0.037(2) 0.028(2) 0.0220(18) -0.0011(17) -0.0021(18) 0.0060(19)
C5B 0.028(2) 0.0236(18) 0.0177(16) 0.0083(15) -0.0014(16) 0.0050(17)
C6B 0.027(2) 0.0289(19) 0.0174(17) 0.0016(16) -0.0023(16) -0.0009(17)
C7B 0.0245(19) 0.036(2) 0.0161(16) 0.0059(16) -0.0020(16) -0.0014(18)
C8B 0.0233(18) 0.0236(17) 0.0153(16) 0.0033(14) -0.0053(15) -0.0056(16)
C9B 0.034(2) 0.0166(16) 0.0205(17) 0.0024(15) 0.0031(16) 0.0017(16)
C10B 0.036(2) 0.0268(19) 0.0189(17) 0.0045(16) 0.0014(17) -0.0010(18)
C11B 0.070(3) 0.0194(19) 0.027(2) -0.0031(17) 0.017(2) -0.006(2)
C12B 0.067(4) 0.099(5) 0.079(4) 0.035(4) -0.034(3) -0.028(4)
C13B 0.131(6) 0.137(5) 0.071(3) 0.075(3) -0.052(4) -0.068(5)
C14B_a 0.069(5) 0.082(6) 0.057(4) 0.016(4) -0.032(4) -0.018(5)
C15B_a 0.073(5) 0.067(4) 0.130(7) -0.062(4) -0.031(5) 0.022(4)
C14J_b 0.135(7) 0.083(5) 0.090(5) -0.001(5) -0.027(5) -0.006(5)
C15J_b 0.073(5) 0.067(4) 0.130(7) -0.062(4) -0.031(5) 0.022(4)
C16B 0.146(7) 0.112(6) 0.034(3) -0.006(4) -0.002(4) -0.024(6)
C17B 0.139(7) 0.103(5) 0.063(4) -0.035(4) 0.013(5) -0.050(5)
C18B 0.090(5) 0.128(5) 0.076(4) -0.066(3) -0.014(4) 0.024(5)
C19B 0.079(4) 0.134(7) 0.135(6) 0.001(5) -0.061(4) 0.031(4)
C20B_a 0.065(4) 0.179(8) 0.122(6) -0.001(6) -0.028(5) 0.031(6)
C21B_a 0.065(4) 0.179(8) 0.122(6) -0.001(6) -0.028(5) 0.031(6)
C20J_b 0.079(4) 0.134(7) 0.135(6) 0.001(5) -0.061(4) 0.031(4)
C21J_b 0.079(4) 0.134(7) 0.135(6) 0.001(5) -0.061(4) 0.031(4)
C22B_a 0.083(4) 0.080(5) 0.033(3) 0.011(4) -0.011(3) 0.036(4)
C23B_a 0.106(6) 0.070(5) 0.114(8) 0.014(5) 0.030(6) 0.066(4)
C22B_b 0.083(4) 0.080(5) 0.033(3) 0.011(4) -0.011(3) 0.036(4)
C23J_b 0.083(4) 0.080(5) 0.033(3) 0.011(4) -0.011(3) 0.036(4)
I1C 0.0956(3) 0.03920(16) 0.03861(16) 0.00189(15) -0.00184(18) -0.03209(18)
Si1C 0.0462(8) 0.0636(10) 0.1115(13) 0.0362(9) -0.0426(8) -0.0053(8)
Si2C 0.0295(6) 0.0410(7) 0.0313(6) 0.0058(6) -0.0075(5) -0.0030(6)
O1C 0.0505(19) 0.0268(15) 0.0269(14) -0.0053(13) 0.0112(14) -0.0064(15)
O2C 0.0242(14) 0.0375(16) 0.0264(14) -0.0005(13) -0.0077(12) -0.0008(13)
O3C 0.0236(14) 0.0251(14) 0.0330(15) -0.0028(12) 0.0000(12) -0.0074(12)
O4C 0.0301(16) 0.0331(16) 0.0429(17) -0.0039(14) 0.0037(14) -0.0087(14)
O5C 0.068(2) 0.0199(14) 0.0298(15) -0.0032(13) 0.0110(16) -0.0054(16)
N1C 0.042(2) 0.0203(16) 0.0282(17) -0.0026(14) -0.0007(16) -0.0086(16)
C1C 0.048(3) 0.024(2) 0.038(2) 0.0024(19) -0.009(2) 0.002(2)
C2C 0.070(3) 0.0161(19) 0.040(2) -0.0051(18) -0.007(2) 0.002(2)
C3C 0.071(3) 0.026(2) 0.040(3) -0.003(2) 0.000(3) 0.015(2)
C4C 0.034(2) 0.032(2) 0.029(2) -0.0017(18) 0.0006(19) 0.005(2)
C5C 0.038(2) 0.0244(19) 0.0252(19) 0.0006(17) -0.0053(18) 0.0003(19)
C6C 0.038(2) 0.0250(19) 0.0213(18) -0.0043(16) -0.0105(18) 0.0006(18)
C7C 0.028(2) 0.0242(18) 0.0225(18) 0.0003(16) -0.0011(17) -0.0047(17)
C8C 0.0236(19) 0.0214(17) 0.0229(17) -0.0069(15) -0.0031(16) -0.0042(16)
C9C 0.0231(19) 0.0264(18) 0.0164(16) -0.0015(15) -0.0039(15) 0.0013(16)
C10C 0.0266(19) 0.0214(17) 0.0225(18) -0.0014(15) 0.0000(16) -0.0056(16)
C11C 0.043(3) 0.0205(18) 0.036(2) -0.0093(17) 0.008(2) -0.0082(19)
C12C_a 0.039(6) 0.090(8) 0.106(8) 0.040(7) 0.003(6) 0.020(6)
C13C_a 0.035(5) 0.157(12) 0.093(8) -0.069(7) -0.042(5) 0.032(7)
C12K_b 0.072(7) 0.124(10) 0.153(10) -0.004(9) -0.053(8) 0.049(7)
C13K_b 0.061(7) 0.103(9) 0.109(9) 0.016(8) 0.016(7) 0.026(7)
C14C 0.069(3) 0.157(6) 0.121(4) -0.031(4) -0.058(3) 0.030(4)
C15C 0.069(3) 0.157(6) 0.121(4) -0.031(4) -0.058(3) 0.030(4)
C16C 0.089(5) 0.086(5) 0.103(6) 0.012(5) -0.009(5) 0.017(5)
C17C 0.125(8) 0.161(10) 0.157(9) -0.066(7) 0.046(7) -0.034(8)
C18C 0.093(3) 0.069(3) 0.057(2) -0.016(2) -0.036(2) -0.003(3)
C19C 0.093(3) 0.069(3) 0.057(2) -0.016(2) -0.036(2) -0.003(3)
C20C 0.019(2) 0.078(4) 0.054(3) 0.013(3) -0.004(2) -0.001(3)
C21C 0.051(3) 0.076(5) 0.122(6) 0.011(5) 0.037(4) 0.013(4)
C22C_a 0.018(3) 0.087(5) 0.058(4) 0.040(3) -0.023(3) -0.010(3)
C23C_a 0.045(4) 0.091(7) 0.080(5) 0.022(5) -0.029(4) -0.012(5)
C22C_b 0.023(7) 0.076(9) 0.038(7) 0.038(7) 0.011(6) -0.004(8)
C23K_b 0.061(7) 0.103(9) 0.109(9) 0.016(8) 0.016(7) 0.026(7)
I1D 0.05167(17) 0.04028(15) 0.03310(13) 0.01354(12) 0.01435(13) 0.02073(14)
Si1D 0.0488(9) 0.0844(12) 0.0422(8) -0.0015(9) -0.0058(7) 0.0123(9)
Si2D 0.0496(9) 0.1255(15) 0.0379(8) 0.0280(9) -0.0022(7) -0.0365(9)
O1D 0.0493(19) 0.0345(16) 0.0276(14) 0.0100(13) 0.0150(14) 0.0085(15)
O2D 0.056(2) 0.0460(19) 0.0205(14) 0.0077(14) 0.0096(14) 0.0105(17)
O3D 0.050(2) 0.056(2) 0.0271(15) 0.0111(15) 0.0004(15) -0.0097(18)
O4D 0.075(3) 0.063(2) 0.055(2) 0.0417(16) 0.016(2) 0.009(2)
O5D 0.079(3) 0.052(2) 0.107(3) 0.0555(19) 0.017(3) 0.014(2)
N1D 0.0374(19) 0.0314(18) 0.0300(17) 0.0061(15) 0.0162(15) 0.0051(17)
C1D 0.052(3) 0.069(3) 0.027(2) 0.016(2) 0.019(2) 0.039(2)
C2D 0.074(3) 0.094(4) 0.035(2) 0.031(3) 0.027(2) 0.049(3)
C3D 0.067(3) 0.091(4) 0.040(3) 0.022(3) 0.028(2) 0.047(3)
C4D 0.058(3) 0.078(4) 0.034(2) 0.027(2) 0.017(2) 0.026(3)
C5D 0.048(3) 0.061(3) 0.024(2) 0.019(2) 0.009(2) 0.017(2)
C6D 0.031(2) 0.056(3) 0.0190(18) 0.0031(19) 0.0069(17) 0.015(2)
C7D 0.029(2) 0.036(2) 0.0207(18) 0.0034(17) -0.0018(17) 0.0032(19)
C8D 0.040(2) 0.054(3) 0.0155(17) 0.0073(19) 0.0082(17) 0.011(2)
C9D 0.036(2) 0.066(3) 0.031(2) 0.028(2) 0.0101(19) 0.002(2)
C10D 0.044(3) 0.057(3) 0.041(2) 0.028(2) 0.008(2) 0.010(2)
C11D 0.065(3) 0.056(3) 0.066(3) 0.031(3) 0.018(3) 0.024(3)
C12D 0.062(4) 0.073(4) 0.096(5) 0.021(4) 0.006(4) -0.016(4)
C13D 0.107(6) 0.101(6) 0.067(4) 0.014(4) -0.014(4) -0.019(5)
C14D 0.089(5) 0.121(7) 0.078(5) -0.011(5) -0.025(4) -0.002(5)
C15D 0.135(7) 0.083(5) 0.090(5) -0.001(5) -0.027(5) -0.006(5)
C16D 0.077(5) 0.147(9) 0.169(9) -0.023(8) -0.044(6) 0.029(6)
C17D 0.103(6) 0.084(4) 0.153(6) 0.077(4) -0.042(5) -0.017(5)
C18D_a 0.011(4) 0.218(10) 0.018(4) -0.038(6) -0.009(3) 0.030(6)
C19D_a 0.070(9) 0.217(17) 0.079(9) -0.038(11) -0.036(8) 0.007(12)
C18L_b 0.174(9) 0.273(11) 0.141(8) -0.028(9) 0.030(8) -0.007(9)
C19L_b 0.080(8) 0.086(9) 0.067(8) 0.016(7) 0.006(7) 0.039(7)
C20D 0.049(3) 0.066(4) 0.045(3) 0.001(3) -0.004(3) -0.018(3)
C21D 0.079(4) 0.071(4) 0.040(3) 0.008(3) 0.018(3) -0.006(4)
C22D_a 0.057(5) 0.095(7) 0.031(4) 0.000(5) -0.030(4) -0.039(5)
C23D_a 0.098(10) 0.045(7) 0.126(12) 0.006(8) 0.003(10) -0.027(7)
C22L_b 0.043(5) 0.074(7) 0.085(7) 0.030(6) 0.011(5) -0.022(5)
C23L_b 0.064(7) 0.084(8) 0.080(8) 0.044(6) -0.011(7) -0.020(7)
I1E 0.05981(18) 0.03233(14) 0.02559(12) 0.00516(12) 0.00189(13) 0.01472(14)
Si1E 0.0864(11) 0.0312(7) 0.0371(7) -0.0028(6) 0.0164(8) -0.0049(8)
Si2E 0.0560(9) 0.0286(7) 0.0777(11) 0.0024(8) 0.0082(9) -0.0032(7)
O1E 0.0528(18) 0.057(2) 0.0377(16) 0.0214(15) 0.0311(14) 0.0279(16)
O2E 0.0425(17) 0.0358(16) 0.0229(13) 0.0007(13) 0.0135(13) 0.0032(15)
O3E 0.0395(18) 0.0273(15) 0.0477(18) 0.0092(14) 0.0078(15) 0.0020(15)
O4E 0.062(2) 0.0360(17) 0.0453(18) 0.0153(15) 0.0219(17) 0.0148(17)
O5E 0.051(2) 0.0395(18) 0.0456(18) 0.0205(15) 0.0139(16) 0.0176(16)
N1E 0.0384(19) 0.0306(18) 0.0256(16) 0.0114(14) 0.0153(15) 0.0110(16)
C1E 0.044(3) 0.039(2) 0.0208(19) 0.0000(18) 0.0013(19) 0.008(2)
C2E 0.062(3) 0.052(3) 0.031(2) -0.001(2) 0.000(2) 0.038(2)
C3E 0.057(3) 0.053(3) 0.036(2) 0.005(2) 0.014(2) 0.028(2)
C4E 0.031(2) 0.056(3) 0.027(2) 0.007(2) 0.0058(18) 0.016(2)
C5E 0.032(2) 0.035(2) 0.0176(17) 0.0033(16) 0.0124(16) 0.0075(18)
C6E 0.032(2) 0.036(2) 0.0238(19) 0.0002(18) 0.0068(17) 0.0103(19)
C7E 0.047(2) 0.0244(19) 0.037(2) 0.0185(16) 0.0266(18) 0.0157(18)
C8E 0.034(2) 0.029(2) 0.0286(19) 0.0039(17) 0.0150(17) 0.0068(18)
C9E 0.036(2) 0.029(2) 0.044(2) 0.0202(18) 0.0205(18) 0.0112(18)
C10E 0.038(2) 0.029(2) 0.027(2) 0.0077(17) 0.0064(19) 0.0055(19)
C11E 0.041(2) 0.035(2) 0.043(2) 0.0243(18) 0.017(2) 0.012(2)
C12E_a 0.106(6) 0.097(6) 0.047(4) -0.004(4) 0.008(4) -0.060(5)
C13E_a 0.135(7) 0.093(6) 0.088(5) -0.041(5) 0.041(5) -0.047(6)
C12M_b 0.135(7) 0.093(6) 0.088(5) -0.041(5) 0.041(5) -0.047(6)
C13M_b 0.281(12) 0.249(11) 0.238(14) -0.016(11) -0.006(12) -0.189(8)
C14E_a 0.111(8) 0.030(5) 0.055(6) -0.015(4) -0.041(6) 0.013(6)
C15E_a 0.147(11) 0.020(4) 0.058(6) -0.013(4) -0.056(6) 0.007(6)
C14M_b 0.115(9) 0.051(6) 0.056(6) -0.004(6) -0.023(7) 0.007(7)
C15M_b 0.169(16) 0.088(11) 0.067(9) 0.018(9) -0.014(11) -0.017(12)
C16E 0.084(4) 0.040(3) 0.059(3) 0.024(2) 0.018(3) -0.007(3)
C17E 0.069(4) 0.037(3) 0.069(4) 0.003(3) 0.016(3) 0.000(3)
C18E 0.060(3) 0.033(2) 0.048(3) 0.005(2) 0.016(2) 0.001(3)
C19E 0.108(5) 0.028(3) 0.070(4) 0.005(3) 0.014(4) 0.002(3)
C20E 0.080(3) 0.061(3) 0.152(4) 0.046(3) 0.042(3) -0.003(3)
C21E 0.080(3) 0.061(3) 0.152(4) 0.046(3) 0.042(3) -0.003(3)
C22E 0.109(5) 0.076(5) 0.081(4) -0.020(4) -0.043(4) 0.028(4)
C23E 0.115(7) 0.082(5) 0.125(7) -0.013(5) -0.035(6) 0.037(5)
I1F 0.0589(2) 0.03399(16) 0.04473(17) 0.00073(14) 0.00953(16) -0.00190(16)
Si1F 0.0471(8) 0.0805(12) 0.0824(11) 0.0302(10) 0.0276(8) 0.0251(9)
Si2F 0.0598(9) 0.0650(10) 0.0417(8) -0.0108(7) 0.0104(7) 0.0171(8)
O1F 0.089(3) 0.0279(17) 0.062(2) -0.0050(16) 0.0468(17) 0.0085(18)
O2F 0.048(2) 0.051(2) 0.0360(17) 0.0114(16) 0.0149(15) 0.0102(18)
O3F 0.073(2) 0.0348(17) 0.0294(15) -0.0081(14) 0.0196(16) 0.0016(18)
O4F 0.075(2) 0.0298(16) 0.0280(15) -0.0023(14) 0.0108(17) 0.0075(18)
O5F 0.093(3) 0.0383(18) 0.0461(19) -0.0242(15) 0.017(2) -0.006(2)
N1F 0.049(2) 0.0293(19) 0.0345(18) 0.0033(16) 0.0222(16) 0.0032(18)
C1F 0.050(3) 0.031(2) 0.042(2) -0.010(2) 0.012(2) -0.006(2)
C2F 0.057(3) 0.035(2) 0.045(3) -0.011(2) 0.002(3) -0.004(2)
C3F 0.049(3) 0.056(3) 0.044(2) -0.030(2) 0.011(2) -0.003(3)
C4F 0.048(3) 0.042(3) 0.033(2) -0.007(2) 0.018(2) 0.012(2)
C5F 0.046(3) 0.037(2) 0.029(2) -0.0055(19) 0.010(2) 0.003(2)
C6F 0.049(3) 0.030(2) 0.029(2) -0.0002(18) 0.0170(19) 0.007(2)
C7F 0.053(3) 0.035(2) 0.050(3) -0.005(2) 0.025(2) 0.007(2)
C8F 0.056(3) 0.027(2) 0.034(2) -0.0020(18) 0.0249(19) 0.000(2)
C9F 0.044(2) 0.027(2) 0.0257(19) -0.0041(17) 0.0100(19) 0.007(2)
C10F 0.103(3) 0.0281(16) 0.0445(18) -0.0182(14) 0.0322(19) -0.009(2)
C11F 0.103(3) 0.0281(16) 0.0445(18) -0.0182(14) 0.0322(19) -0.009(2)
C12F 0.059(4) 0.114(6) 0.097(5) 0.045(4) 0.013(4) 0.007(4)
C13F 0.068(5) 0.100(6) 0.133(7) -0.043(5) -0.004(5) 0.005(5)
C14F 0.083(5) 0.230(7) 0.084(4) 0.109(4) 0.024(4) 0.042(5)
C15F 0.087(5) 0.214(10) 0.040(4) -0.010(5) 0.010(4) 0.055(6)
C16F 0.078(5) 0.115(6) 0.252(11) 0.049(7) 0.030(7) 0.064(4)
C17F 0.105(8) 0.115(8) 0.283(16) -0.004(10) -0.003(10) 0.048(6)
C18F 0.054(3) 0.050(3) 0.034(2) 0.001(2) 0.013(2) 0.001(3)
C19F 0.072(4) 0.048(3) 0.077(4) 0.008(3) 0.014(4) 0.010(3)
C20F 0.066(4) 0.051(3) 0.063(4) 0.016(3) 0.002(3) 0.016(3)
C21F 0.103(6) 0.056(4) 0.064(4) 0.008(3) -0.004(4) -0.010(4)
C22F 0.092(4) 0.084(4) 0.092(4) 0.003(3) 0.010(3) -0.023(3)
C23F 0.092(4) 0.084(4) 0.092(4) 0.003(3) 0.010(3) -0.023(3)
I1G 0.05527(16) 0.03671(14) 0.04252(14) 0.02157(13) 0.02227(12) 0.02195(14)
Si1G 0.0691(10) 0.0298(7) 0.0439(8) -0.0002(6) 0.0054(8) 0.0075(7)
Si2G 0.0409(7) 0.0614(9) 0.0329(6) 0.0003(7) 0.0120(6) 0.0084(7)
O1G 0.0493(18) 0.0264(14) 0.0258(14) 0.0042(12) 0.0107(14) 0.0151(14)
O2G 0.055(2) 0.0333(16) 0.0224(14) 0.0029(13) 0.0056(14) 0.0110(16)
O3G 0.0490(18) 0.0373(17) 0.0239(14) 0.0065(13) 0.0123(14) 0.0124(15)
O4G 0.113(3) 0.045(2) 0.0309(15) 0.0172(15) 0.0384(17) 0.017(2)
O5G 0.070(2) 0.0275(16) 0.062(2) 0.0147(16) 0.013(2) 0.0201(17)
N1G 0.045(2) 0.0265(17) 0.0272(17) 0.0105(14) 0.0153(15) 0.0177(16)
C1G 0.049(3) 0.038(2) 0.033(2) 0.0116(19) 0.0197(19) 0.014(2)
C2G 0.063(3) 0.037(2) 0.057(3) 0.012(2) 0.029(2) 0.028(2)
C3G 0.078(3) 0.039(2) 0.048(3) 0.013(2) 0.037(2) 0.034(2)
C4G 0.061(3) 0.042(2) 0.0236(19) 0.0065(19) 0.019(2) 0.026(2)
C5G 0.052(3) 0.026(2) 0.030(2) 0.0104(17) 0.015(2) 0.011(2)
C6G 0.044(2) 0.031(2) 0.035(2) 0.0054(18) 0.0232(18) 0.0145(19)
C7G 0.057(3) 0.0266(19) 0.0187(18) 0.0028(16) 0.0112(18) 0.0197(19)
C8G 0.049(2) 0.036(2) 0.0146(17) 0.0087(16) 0.0080(17) 0.019(2)
C9G 0.058(3) 0.039(2) 0.0245(19) 0.0015(18) 0.0202(19) 0.019(2)
C10G 0.059(3) 0.031(2) 0.024(2) 0.0049(18) 0.008(2) -0.002(2)
C11G 0.053(3) 0.0233(19) 0.039(2) 0.0130(18) 0.011(2) 0.013(2)
C12G 0.218(8) 0.282(10) 0.090(7) -0.009(7) -0.019(6) -0.182(6)
C13G 0.408(17) 0.297(14) 0.073(7) -0.041(8) -0.018(9) -0.215(11)
C14G 0.156(9) 0.397(12) 0.093(5) -0.124(6) 0.003(6) -0.110(8)
C15G 0.174(9) 0.273(11) 0.141(8) -0.028(9) 0.030(8) -0.007(9)
C16G 0.129(7) 0.099(7) 0.156(8) -0.004(7) -0.062(6) 0.016(6)
C17G 0.114(6) 0.077(4) 0.083(5) -0.010(4) 0.001(5) 0.049(4)
C18G 0.052(3) 0.073(4) 0.074(4) -0.003(3) 0.018(3) 0.026(3)
C19G 0.077(4) 0.069(4) 0.067(4) 0.014(3) -0.010(4) 0.028(3)
C20G 0.048(3) 0.069(4) 0.047(3) 0.001(3) 0.008(3) 0.003(3)
C21G 0.063(4) 0.084(4) 0.047(3) 0.027(3) 0.014(3) 0.006(4)
C22G 0.071(4) 0.054(4) 0.088(4) 0.010(3) 0.026(3) -0.009(3)
C23G 0.057(4) 0.084(5) 0.057(4) 0.013(3) -0.007(3) -0.013(4)
I1H 0.04642(15) 0.02716(13) 0.03648(13) 0.00232(12) 0.01087(12) 0.01355(13)
Si1H 0.0717(10) 0.0528(9) 0.0689(10) -0.0139(8) 0.0325(8) -0.0268(8)
Si2H 0.1339(17) 0.0627(10) 0.0374(8) 0.0015(8) -0.0092(10) -0.0444(11)
O1H 0.0383(17) 0.0355(16) 0.0312(15) 0.0057(13) 0.0156(13) 0.0109(14)
O2H 0.0421(17) 0.0199(14) 0.0539(18) 0.0011(14) 0.0240(15) -0.0058(13)
O3H 0.059(2) 0.0358(17) 0.0299(16) 0.0041(14) -0.0034(16) -0.0175(16)
O4H 0.118(4) 0.095(3) 0.093(3) 0.070(2) 0.022(3) -0.001(3)
O5H 0.111(4) 0.043(2) 0.051(2) 0.0263(17) -0.002(2) -0.005(2)
N1H 0.0304(17) 0.0271(17) 0.0196(14) -0.0042(13) 0.0105(13) 0.0046(15)
C1H 0.050(3) 0.025(2) 0.039(2) -0.0005(18) 0.0281(19) 0.004(2)
C2H 0.060(3) 0.030(2) 0.067(3) -0.005(2) 0.033(2) 0.013(2)
C3H 0.072(3) 0.047(3) 0.065(3) 0.003(3) 0.045(2) 0.019(3)
C4H 0.075(3) 0.034(2) 0.056(2) 0.004(2) 0.051(2) 0.011(2)
C5H 0.060(3) 0.029(2) 0.038(2) -0.0042(18) 0.0369(18) -0.006(2)
C6H 0.032(2) 0.0221(18) 0.0311(19) -0.0034(16) 0.0148(17) 0.0035(17)
C7H 0.029(2) 0.034(2) 0.0258(18) 0.0038(17) 0.0157(16) -0.0003(18)
C8H 0.046(2) 0.026(2) 0.0286(18) -0.0022(16) 0.0265(16) -0.0065(19)
C9H 0.065(3) 0.043(3) 0.026(2) 0.000(2) 0.012(2) -0.018(2)
C10H 0.082(4) 0.054(3) 0.041(3) 0.015(3) -0.011(3) -0.020(3)
C11H 0.108(5) 0.038(3) 0.038(3) 0.023(2) 0.009(3) 0.007(3)
C12H 0.251(9) 0.166(6) 0.113(5) 0.096(4) -0.092(6) -0.135(6)
C13H 0.281(12) 0.249(11) 0.238(14) -0.016(11) -0.006(12) -0.189(8)
C14H 0.082(4) 0.157(7) 0.139(7) -0.009(6) 0.032(5) -0.082(4)
C15H 0.177(7) 0.370(12) 0.118(7) 0.092(8) -0.043(6) -0.200(6)
C16H 0.173(7) 0.147(6) 0.144(7) -0.082(5) 0.066(6) -0.110(5)
C17H 0.248(15) 0.120(10) 0.305(18) -0.047(12) 0.089(14) -0.069(10)
C18H 0.168(6) 0.083(4) 0.102(4) -0.065(3) 0.081(4) -0.073(4)
C19H 0.149(8) 0.128(6) 0.178(8) -0.104(5) 0.059(7) -0.066(6)
C20H 0.072(4) 0.057(4) 0.077(4) -0.001(3) 0.001(4) -0.018(3)
C21H 0.049(3) 0.060(4) 0.062(3) 0.015(3) 0.014(3) 0.000(3)
C22H_a 0.111(10) 0.088(9) 0.081(8) 0.015(8) 0.004(8) 0.012(9)
C23H_a 0.052(6) 0.095(8) 0.107(10) -0.021(8) -0.034(6) 0.054(5)
C22P_b 0.118(9) 0.110(10) 0.064(7) 0.008(8) -0.035(7) -0.032(9)
C23P_b 0.172(16) 0.172(15) 0.069(8) 0.065(9) 0.030(10) 0.032(14)

loop_
_atom_type_symbol
_atom_type_description
_atom_type_scat_dispersion_real
_atom_type_scat_dispersion_imag
_atom_type_scat_source
C C 0.0033 0.0016 'International Tables Vol C Tables 4.2.6.8 and 6.1.1.4'
H H 0.0000 0.0000 'International Tables Vol C Tables 4.2.6.8 and 6.1.1.4'
N N 0.0061 0.0033 'International Tables Vol C Tables 4.2.6.8 and 6.1.1.4'
O O 0.0106 0.0060 'International Tables Vol C Tables 4.2.6.8 and 6.1.1.4'
Si Si 0.0817 0.0704 'International Tables Vol C Tables 4.2.6.8 and 6.1.1.4'
I I -0.4742 1.8119 'International Tables Vol C Tables 4.2.6.8 and 6.1.1.4'

loop_
_geom_angle_atom_site_label_1
_geom_angle_atom_site_label_2
_geom_angle_atom_site_label_3
_geom_angle
O2A Si1A C16I_b 119.6(4)
O2A Si1A C14A_a 109.0(4)
O2A Si1A C16A_a 102.4(4)
C14A_a Si1A C16A_a 87.8(6)
O2A Si1A C12A 113.2(3)
C16I_b Si1A C12A 99.0(4)
C14A_a Si1A C12A 131.2(5)
C16A_a Si1A C12A 105.5(4)
O2A Si1A C14I_b 102.8(3)
C16I_b Si1A C14I_b 115.3(5)
C12A Si1A C14I_b 106.7(4)
O3A Si2A C20A 103.1(2)
O3A Si2A C18A 111.5(2)
C20A Si2A C18A 113.4(3)
O3A Si2A C22A 108.1(2)
C20A Si2A C22A 110.1(3)
C18A Si2A C22A 110.3(3)
C8A O2A Si1A 134.0(3)
C9A O3A Si2A 123.3(3)
C11A O5A H5A 109.5
C7A N1A C6A 111.3(4)
C7A N1A H1A 124.4
C6A N1A H1A 124.4
C6A C1A C2A 119.2(5)
C6A C1A I1A 119.7(4)
C2A C1A I1A 121.0(4)
C1A C2A C3A 120.6(5)
C1A C2A H2A 119.7
C3A C2A H2A 119.7
C4A C3A C2A 120.9(5)
C4A C3A H3A 119.6
C2A C3A H3A 119.6
C3A C4A C5A 118.5(5)
C3A C4A H4A 120.7
C5A C4A H4A 120.7
C6A C5A C4A 120.3(5)
C6A C5A C8A 109.5(4)
C4A C5A C8A 130.2(4)
C1A C6A C5A 120.5(5)
C1A C6A N1A 130.3(5)
C5A C6A N1A 109.0(4)
O1A C7A N1A 124.6(5)
O1A C7A C8A 127.3(4)
N1A C7A C8A 108.1(4)
O2A C8A C5A 115.4(4)
O2A C8A C9A 106.5(3)
C5A C8A C9A 109.5(4)
O2A C8A C7A 114.4(4)
C5A C8A C7A 101.5(4)
C9A C8A C7A 109.5(3)
O3A C9A C10A 110.4(3)
O3A C9A C8A 107.4(3)
C10A C9A C8A 113.5(4)
O3A C9A H9A 108.5
C10A C9A H9A 108.5
C8A C9A H9A 108.5
O4A C10A C11A 121.0(5)
O4A C10A C9A 120.0(4)
C11A C10A C9A 118.9(4)
O5A C11A C10A 113.3(5)
O5A C11A H11A 108.9
C10A C11A H11A 108.9
O5A C11A H11B 108.9
C10A C11A H11B 108.9
H11A C11A H11B 107.7
C13A C12A Si1A 115.9(5)
C13A C12A H12A 108.3
Si1A C12A H12A 108.3
C13A C12A H12B 108.3
Si1A C12A H12B 108.3
H12A C12A H12B 107.4
C12A C13A H13A 109.5
C12A C13A H13B 109.5
H13A C13A H13B 109.5
C12A C13A H13C 109.5
H13A C13A H13C 109.5
H13B C13A H13C 109.5
C15A_a C14A_a Si1A 109.6(13)
C15A_a C14A_a H14A_a 109.7
Si1A C14A_a H14A_a 109.7
C15A_a C14A_a H14B_a 109.8
Si1A C14A_a H14B_a 109.7
H14A_a C14A_a H14B_a 108.2
C14A_a C15A_a H15A_a 109.5
C14A_a C15A_a H15B_a 109.5
H15A_a C15A_a H15B_a 109.5
C14A_a C15A_a H15C_a 109.5
H15A_a C15A_a H15C_a 109.5
H15B_a C15A_a H15C_a 109.5
C15I_b C14I_b Si1A 120.8(7)
C15I_b C14I_b H14C_b 107.1
Si1A C14I_b H14C_b 107.1
C15I_b C14I_b H14D_b 107.1
Si1A C14I_b H14D_b 107.1
H14C_b C14I_b H14D_b 106.8
C14I_b C15I_b H15D_b 109.5
C14I_b C15I_b H15E_b 109.5
H15D_b C15I_b H15E_b 109.5
C14I_b C15I_b H15F_b 109.5
H15D_b C15I_b H15F_b 109.5
H15E_b C15I_b H15F_b 109.5
C17A_a C16A_a Si1A 119.5(9)
C17A_a C16A_a H16A_a 107.5
Si1A C16A_a H16A_a 107.5
C17A_a C16A_a H16B_a 107.5
Si1A C16A_a H16B_a 107.4
H16A_a C16A_a H16B_a 107.0
C16A_a C17A_a H17A_a 109.5
C16A_a C17A_a H17B_a 109.5
H17A_a C17A_a H17B_a 109.5
C16A_a C17A_a H17C_a 109.5
H17A_a C17A_a H17C_a 109.5
H17B_a C17A_a H17C_a 109.5
C17I_b C16I_b Si1A 112.9(9)
C17I_b C16I_b H16C_b 109.0
Si1A C16I_b H16C_b 109.0
C17I_b C16I_b H16D_b 109.0
Si1A C16I_b H16D_b 109.0
H16C_b C16I_b H16D_b 107.8
C16I_b C17I_b H17D_b 109.5
C16I_b C17I_b H17E_b 109.5
H17D_b C17I_b H17E_b 109.5
C16I_b C17I_b H17F_b 109.5
H17D_b C17I_b H17F_b 109.5
H17E_b C17I_b H17F_b 109.5
C19A C18A Si2A 112.0(4)
C19A C18A H18A 109.2
Si2A C18A H18A 109.2
C19A C18A H18B 109.2
Si2A C18A H18B 109.2
H18A C18A H18B 107.9
C18A C19A H19A 109.5
C18A C19A H19B 109.5
H19A C19A H19B 109.5
C18A C19A H19C 109.5
H19A C19A H19C 109.5
H19B C19A H19C 109.5
C21A C20A Si2A 115.3(4)
C21A C20A H20A 108.5
Si2A C20A H20A 108.5
C21A C20A H20B 108.5
Si2A C20A H20B 108.5
H20A C20A H20B 107.5
C20A C21A H21A 109.5
C20A C21A H21B 109.5
H21A C21A H21B 109.5
C20A C21A H21C 109.5
H21A C21A H21C 109.5
H21B C21A H21C 109.5
C23A C22A Si2A 118.3(5)
C23A C22A H22A 107.7
Si2A C22A H22A 107.7
C23A C22A H22B 107.7
Si2A C22A H22B 107.7
H22A C22A H22B 107.1
C22A C23A H23A 109.5
C22A C23A H23B 109.5
H23A C23A H23B 109.5
C22A C23A H23C 109.5
H23A C23A H23C 109.5
H23B C23A H23C 109.5
O2B Si1B C14B_a 108.5(3)
O2B Si1B C12B 112.3(3)
C14B_a Si1B C12B 120.6(4)
O2B Si1B C16B 104.7(3)
C14B_a Si1B C16B 108.4(4)
C12B Si1B C16B 100.8(3)
O2B Si1B C14J_b 99.6(4)
C12B Si1B C14J_b 84.0(6)
C16B Si1B C14J_b 151.0(6)
O3B Si2B C22B_b 111.1(9)
O3B Si2B C20J_b 100.4(5)
C22B_b Si2B C20J_b 105.4(11)
O3B Si2B C20B_a 101.8(4)
O3B Si2B C22B_a 112.0(3)
C20B_a Si2B C22B_a 113.2(4)
O3B Si2B C18B 110.4(3)
C22B_b Si2B C18B 100.5(7)
C20J_b Si2B C18B 128.7(8)
C20B_a Si2B C18B 110.5(4)
C22B_a Si2B C18B 108.8(4)
C8B O2B Si1B 132.2(3)
C9B O3B Si2B 121.8(3)
C11B O5B H5B 109.5
C7B N1B C6B 112.6(4)
C7B N1B H1B 123.7
C6B N1B H1B 123.7
C6B C1B C2B 118.6(4)
C6B C1B I1B 121.0(3)
C2B C1B I1B 120.4(3)
C1B C2B C3B 119.3(4)
C1B C2B H2B 120.4
C3B C2B H2B 120.4
C4B C3B C2B 120.1(5)
C4B C3B H3B 120.0
C2B C3B H3B 120.0
C5B C4B C3B 120.5(4)
C5B C4B H4B 119.7
C3B C4B H4B 119.7
C4B C5B C6B 120.7(4)
C4B C5B C8B 129.4(4)
C6B C5B C8B 109.7(4)
N1B C6B C5B 109.6(4)
N1B C6B C1B 129.6(4)
C5B C6B C1B 120.8(4)
O1B C7B N1B 126.1(4)
O1B C7B C8B 127.5(4)
N1B C7B C8B 106.4(4)
O2B C8B C5B 117.8(3)
O2B C8B C9B 104.0(3)
C5B C8B C9B 111.1(3)
O2B C8B C7B 110.1(3)
C5B C8B C7B 100.9(3)
C9B C8B C7B 113.3(3)
O3B C9B C10B 108.5(3)
O3B C9B C8B 108.0(3)
C10B C9B C8B 115.0(3)
O3B C9B H9B 108.4
C10B C9B H9B 108.4
C8B C9B H9B 108.4
O4B C10B C11B 121.4(4)
O4B C10B C9B 118.4(4)
C11B C10B C9B 120.1(4)
O5B C11B C10B 112.3(4)
O5B C11B H11C 109.1
C10B C11B H11C 109.1
O5B C11B H11D 109.1
C10B C11B H11D 109.1
H11C C11B H11D 107.9
C13B C12B Si1B 112.2(5)
C13B C12B H12C 109.2
Si1B C12B H12C 109.2
C13B C12B H12D 109.2
Si1B C12B H12D 109.2
H12C C12B H12D 107.9
C12B C13B H13D 109.5
C12B C13B H13E 109.5
H13D C13B H13E 109.5
C12B C13B H13F 109.5
H13D C13B H13F 109.5
H13E C13B H13F 109.5
C15B_a C14B_a Si1B 113.3(6)
C15B_a C14B_a H14E_a 108.9
Si1B C14B_a H14E_a 108.9
C15B_a C14B_a H14F_a 108.9
Si1B C14B_a H14F_a 108.9
H14E_a C14B_a H14F_a 107.7
C14B_a C15B_a H15G_a 109.5
C14B_a C15B_a H15H_a 109.5
H15G_a C15B_a H15H_a 109.5
C14B_a C15B_a H15I_a 109.5
H15G_a C15B_a H15I_a 109.5
H15H_a C15B_a H15I_a 109.5
C15J_b C14J_b Si1B 116.6(16)
C15J_b C14J_b H14G_b 108.1
Si1B C14J_b H14G_b 108.1
C15J_b C14J_b H14H_b 108.2
Si1B C14J_b H14H_b 108.2
H14G_b C14J_b H14H_b 107.3
C14J_b C15J_b H15J_b 109.5
C14J_b C15J_b H15K_b 109.5
H15J_b C15J_b H15K_b 109.5
C14J_b C15J_b H15L_b 109.5
H15J_b C15J_b H15L_b 109.5
H15K_b C15J_b H15L_b 109.5
C17B C16B Si1B 115.1(5)
C17B C16B H16C 108.5
Si1B C16B H16C 108.5
C17B C16B H16D 108.5
Si1B C16B H16D 108.5
H16C C16B H16D 107.5
C16B C17B H17D 109.5
C16B C17B H17E 109.5
H17D C17B H17E 109.5
C16B C17B H17F 109.5
H17D C17B H17F 109.5
H17E C17B H17F 109.5
C19B C18B Si2B 115.8(7)
C19B C18B H18C 108.3
Si2B C18B H18C 108.3
C19B C18B H18D 108.3
Si2B C18B H18D 108.3
H18C C18B H18D 107.4
C18B C19B H19D 109.5
C18B C19B H19E 109.5
H19D C19B H19E 109.5
C18B C19B H19F 109.5
H19D C19B H19F 109.5
H19E C19B H19F 109.5
C21B_a C20B_a Si2B 100.4(8)
C21B_a C20B_a H20C_a 111.7
Si2B C20B_a H20C_a 111.7
C21B_a C20B_a H20D_a 111.7
Si2B C20B_a H20D_a 111.7
H20C_a C20B_a H20D_a 109.5
C20B_a C21B_a H21D_a 109.5
C20B_a C21B_a H21E_a 109.5
H21D_a C21B_a H21E_a 109.5
C20B_a C21B_a H21F_a 109.5
H21D_a C21B_a H21F_a 109.5
H21E_a C21B_a H21F_a 109.5
C21J_b C20J_b Si2B 126.3(15)
C21J_b C20J_b H20E_b 105.7
Si2B C20J_b H20E_b 105.7
C21J_b C20J_b H20F_b 105.8
Si2B C20J_b H20F_b 105.8
H20E_b C20J_b H20F_b 106.2
C20J_b C21J_b H21G_b 109.5
C20J_b C21J_b H21H_b 109.5
H21G_b C21J_b H21H_b 109.5
C20J_b C21J_b H21I_b 109.4
H21G_b C21J_b H21I_b 109.5
H21H_b C21J_b H21I_b 109.5
C23B_a C22B_a Si2B 110.3(6)
C23B_a C22B_a H22C_a 109.6
Si2B C22B_a H22C_a 109.6
C23B_a C22B_a H22D_a 109.6
Si2B C22B_a H22D_a 109.6
H22C_a C22B_a H22D_a 108.1
C22B_a C23B_a H23D_a 109.5
C22B_a C23B_a H23E_a 109.5
H23D_a C23B_a H23E_a 109.5
C22B_a C23B_a H23F_a 109.5
H23D_a C23B_a H23F_a 109.5
H23E_a C23B_a H23F_a 109.5
C23J_b C22B_b Si2B 130.2(19)
C23J_b C22B_b H22E_b 104.7
Si2B C22B_b H22E_b 104.7
C23J_b C22B_b H22F_b 104.8
Si2B C22B_b H22F_b 104.8
H22E_b C22B_b H22F_b 105.7
C22B_b C23J_b H23G_b 109.5
C22B_b C23J_b H23H_b 109.5
H23G_b C23J_b H23H_b 109.5
C22B_b C23J_b H23I_b 109.4
H23G_b C23J_b H23I_b 109.5
H23H_b C23J_b H23I_b 109.5
O2C Si1C C14C 105.1(3)
O2C Si1C C12C_a 116.6(4)
C14C Si1C C12C_a 119.1(5)
O2C Si1C C12K_b 106.8(5)
C14C Si1C C12K_b 120.4(5)
O2C Si1C C16C 103.6(2)
C14C Si1C C16C 102.6(4)
C12C_a Si1C C16C 107.9(4)
C12K_b Si1C C16C 116.6(5)
O3C Si2C C20C 103.8(2)
O3C Si2C C22C_a 106.1(2)
C20C Si2C C22C_a 112.6(3)
O3C Si2C C18C 110.4(2)
C20C Si2C C18C 112.0(3)
C22C_a Si2C C18C 111.6(3)
O3C Si2C C22C_b 120.0(5)
C20C Si2C C22C_b 111.3(6)
C18C Si2C C22C_b 99.6(5)
C8C O2C Si1C 135.4(3)
C9C O3C Si2C 120.5(3)
C11C O5C H5C 109.5
C7C N1C C6C 112.2(4)
C7C N1C H1C 123.9
C6C N1C H1C 123.9
C2C C1C C6C 119.1(5)
C2C C1C I1C 120.9(4)
C6C C1C I1C 120.0(4)
C3C C2C C1C 120.7(5)
C3C C2C H2C 119.6
C1C C2C H2C 119.6
C2C C3C C4C 120.4(5)
C2C C3C H3C 119.8
C4C C3C H3C 119.8
C5C C4C C3C 117.8(5)
C5C C4C H4C 121.1
C3C C4C H4C 121.1
C6C C5C C4C 120.3(4)
C6C C5C C8C 112.1(4)
C4C C5C C8C 127.5(4)
C5C C6C C1C 121.6(4)
C5C C6C N1C 108.2(4)
C1C C6C N1C 130.2(4)
O1C C7C N1C 125.3(4)
O1C C7C C8C 127.0(4)
N1C C7C C8C 107.6(3)
O2C C8C C5C 117.8(4)
O2C C8C C9C 104.8(3)
C5C C8C C9C 111.9(3)
O2C C8C C7C 110.0(3)
C5C C8C C7C 99.9(3)
C9C C8C C7C 112.6(3)
O3C C9C C8C 108.5(3)
O3C C9C C10C 110.7(3)
C8C C9C C10C 114.8(3)
O3C C9C H9C 107.5
C8C C9C H9C 107.5
C10C C9C H9C 107.5
O4C C10C C11C 122.8(4)
O4C C10C C9C 119.1(4)
C11C C10C C9C 118.0(4)
O5C C11C C10C 110.7(4)
O5C C11C H11E 109.5
C10C C11C H11E 109.5
O5C C11C H11F 109.5
C10C C11C H11F 109.5
H11E C11C H11F 108.1
C13C_a C12C_a Si1C 104.2(8)
C13C_a C12C_a H12E_a 110.9
Si1C C12C_a H12E_a 110.9
C13C_a C12C_a H12F_a 110.9
Si1C C12C_a H12F_a 110.9
H12E_a C12C_a H12F_a 108.9
C12C_a C13C_a H13G_a 109.5
C12C_a C13C_a H13H_a 109.5
H13G_a C13C_a H13H_a 109.5
C12C_a C13C_a H13I_a 109.5
H13G_a C13C_a H13I_a 109.5
H13H_a C13C_a H13I_a 109.5
C13K_b C12K_b Si1C 92.7(9)
C13K_b C12K_b H12G_b 113.2
Si1C C12K_b H12G_b 113.1
C13K_b C12K_b H12H_b 113.2
Si1C C12K_b H12H_b 113.2
H12G_b C12K_b H12H_b 110.5
C12K_b C13K_b H13J_b 109.3
C12K_b C13K_b H13K_b 109.6
H13J_b C13K_b H13K_b 109.5
C12K_b C13K_b H13L_b 109.5
H13J_b C13K_b H13L_b 109.5
H13K_b C13K_b H13L_b 109.5
C15C C14C Si1C 119.9(6)
C15C C14C H14G 107.4
Si1C C14C H14G 107.4
C15C C14C H14H 107.4
Si1C C14C H14H 107.4
H14G C14C H14H 106.9
C14C C15C H15G 109.5
C14C C15C H15H 109.5
H15G C15C H15H 109.5
C14C C15C H15I 109.5
H15G C15C H15I 109.5
H15H C15C H15I 109.5
C17C C16C Si1C 118.5(6)
C17C C16C H16E 107.7
Si1C C16C H16E 107.7
C17C C16C H16F 107.7
Si1C C16C H16F 107.7
H16E C16C H16F 107.1
C16C C17C H17G 109.5
C16C C17C H17H 109.5
H17G C17C H17H 109.5
C16C C17C H17I 109.5
H17G C17C H17I 109.5
H17H C17C H17I 109.5
C19C C18C Si2C 111.4(5)
C19C C18C H18G 109.4
Si2C C18C H18G 109.4
C19C C18C H18H 109.4
Si2C C18C H18H 109.4
H18G C18C H18H 108.0
C18C C19C H19G 109.5
C18C C19C H19H 109.5
H19G C19C H19H 109.5
C18C C19C H19I 109.5
H19G C19C H19I 109.5
H19H C19C H19I 109.5
C21C C20C Si2C 115.7(4)
C21C C20C H20E 108.4
Si2C C20C H20E 108.4
C21C C20C H20F 108.4
Si2C C20C H20F 108.4
H20E C20C H20F 107.4
C20C C21C H21G 109.5
C20C C21C H21H 109.5
H21G C21C H21H 109.5
C20C C21C H21I 109.5
H21G C21C H21I 109.5
H21H C21C H21I 109.5
C23C_a C22C_a Si2C 118.5(5)
C23C_a C22C_a H22G_a 107.7
Si2C C22C_a H22G_a 107.7
C23C_a C22C_a H22H_a 107.7
Si2C C22C_a H22H_a 107.7
H22G_a C22C_a H22H_a 107.1
C22C_a C23C_a H23J_a 109.5
C22C_a C23C_a H23K_a 109.5
H23J_a C23C_a H23K_a 109.5
C22C_a C23C_a H23L_a 109.5
H23J_a C23C_a H23L_a 109.5
H23K_a C23C_a H23L_a 109.5
C23K_b C22C_b Si2C 112.0(13)
C23K_b C22C_b H22I_b 109.2
Si2C C22C_b H22I_b 109.2
C23K_b C22C_b H22J_b 109.2
Si2C C22C_b H22J_b 109.2
H22I_b C22C_b H22J_b 107.9
C22C_b C23K_b H23M_b 109.5
C22C_b C23K_b H23N_b 109.5
H23M_b C23K_b H23N_b 109.5
C22C_b C23K_b H23O_b 109.4
H23M_b C23K_b H23O_b 109.5
H23N_b C23K_b H23O_b 109.5
O2D Si1D C14D 103.2(3)
O2D Si1D C12D 112.4(3)
C14D Si1D C12D 114.8(4)
O2D Si1D C16D 107.0(3)
C14D Si1D C16D 111.0(4)
C12D Si1D C16D 108.1(4)
O3D Si2D C18D_a 112.3(3)
O3D Si2D C22L_b 113.0(4)
O3D Si2D C20D 104.1(2)
C18D_a Si2D C20D 113.5(4)
C22L_b Si2D C20D 123.4(4)
O3D Si2D C18L_b 112.3(4)
C22L_b Si2D C18L_b 93.2(5)
C20D Si2D C18L_b 110.8(6)
O3D Si2D C22D_a 103.7(4)
C18D_a Si2D C22D_a 122.6(5)
C20D Si2D C22D_a 98.3(3)
C8D O2D Si1D 131.3(3)
C9D O3D Si2D 129.2(3)
C11D O5D H5D 109.5
C7D N1D C6D 109.8(4)
C7D N1D H1D 125.1
C6D N1D H1D 125.1
C6D C1D C2D 119.1(5)
C6D C1D I1D 119.6(4)
C2D C1D I1D 121.0(4)
C1D C2D C3D 119.1(6)
C1D C2D H2D 120.5
C3D C2D H2D 120.5
C2D C3D C4D 119.9(6)
C2D C3D H3D 120.0
C4D C3D H3D 120.0
C5D C4D C3D 119.5(5)
C5D C4D H4D 120.2
C3D C4D H4D 120.2
C4D C5D C6D 120.0(5)
C4D C5D C8D 131.1(5)
C6D C5D C8D 108.9(4)
C1D C6D C5D 121.9(5)
C1D C6D N1D 128.5(4)
C5D C6D N1D 109.6(4)
O1D C7D N1D 125.3(4)
O1D C7D C8D 124.0(4)
N1D C7D C8D 110.6(4)
O2D C8D C5D 115.3(4)
O2D C8D C7D 113.3(4)
C5D C8D C7D 101.1(4)
O2D C8D C9D 108.8(4)
C5D C8D C9D 110.1(4)
C7D C8D C9D 108.0(4)
O3D C9D C10D 110.2(4)
O3D C9D C8D 107.0(4)
C10D C9D C8D 114.3(4)
O3D C9D H9D 108.4
C10D C9D H9D 108.4
C8D C9D H9D 108.4
O4D C10D C9D 121.0(5)
O4D C10D C11D 119.8(5)
C9D C10D C11D 119.2(5)
O5D C11D C10D 108.6(5)
O5D C11D H11G 110.0
C10D C11D H11G 110.0
O5D C11D H11H 110.0
C10D C11D H11H 110.0
H11G C11D H11H 108.3
C13D C12D Si1D 116.1(5)
C13D C12D H12G 108.3
Si1D C12D H12G 108.3
C13D C12D H12H 108.3
Si1D C12D H12H 108.3
H12G C12D H12H 107.4
C12D C13D H13J 109.5
C12D C13D H13K 109.5
H13J C13D H13K 109.5
C12D C13D H13L 109.5
H13J C13D H13L 109.5
H13K C13D H13L 109.5
C15D C14D Si1D 108.1(6)
C15D C14D H14E 110.1
Si1D C14D H14E 110.1
C15D C14D H14F 110.1
Si1D C14D H14F 110.1
H14E C14D H14F 108.4
C14D C15D H15J 109.5
C14D C15D H15K 109.5
H15J C15D H15K 109.5
C14D C15D H15L 109.5
H15J C15D H15L 109.5
H15K C15D H15L 109.5
C17D C16D Si1D 105.7(7)
C17D C16D H16G 110.6
Si1D C16D H16G 110.6
C17D C16D H16H 110.6
Si1D C16D H16H 110.6
H16G C16D H16H 108.7
C16D C17D H17J 109.5
C16D C17D H17K 109.5
H17J C17D H17K 109.5
C16D C17D H17L 109.5
H17J C17D H17L 109.5
H17K C17D H17L 109.5
C19D_a C18D_a Si2D 103.0(9)
C19D_a C18D_a H18E_a 111.2
Si2D C18D_a H18E_a 111.2
C19D_a C18D_a H18F_a 111.1
Si2D C18D_a H18F_a 111.1
H18E_a C18D_a H18F_a 109.1
C18D_a C19D_a H19J_a 109.5
C18D_a C19D_a H19K_a 109.5
H19J_a C19D_a H19K_a 109.5
C18D_a C19D_a H19L_a 109.5
H19J_a C19D_a H19L_a 109.5
H19K_a C19D_a H19L_a 109.5
C19L_b C18L_b Si2D 133.0(12)
C19L_b C18L_b H18I_b 103.9
Si2D C18L_b H18I_b 103.9
C19L_b C18L_b H18J_b 104.0
Si2D C18L_b H18J_b 104.0
H18I_b C18L_b H18J_b 105.4
C18L_b C19L_b H19M_b 109.5
C18L_b C19L_b H19N_b 109.5
H19M_b C19L_b H19N_b 109.5
C18L_b C19L_b H19O_b 109.4
H19M_b C19L_b H19O_b 109.5
H19N_b C19L_b H19O_b 109.5
C21D C20D Si2D 115.0(4)
C21D C20D H20J 108.5
Si2D C20D H20J 108.5
C21D C20D H20K 108.5
Si2D C20D H20K 108.5
H20J C20D H20K 107.5
C20D C21D H21J 109.5
C20D C21D H21K 109.5
H21J C21D H21K 109.5
C20D C21D H21L 109.5
H21J C21D H21L 109.5
H21K C21D H21L 109.5
C23D_a C22D_a Si2D 121.2(7)
C23D_a C22D_a H22K_a 107.0
Si2D C22D_a H22K_a 107.0
C23D_a C22D_a H22L_a 107.0
Si2D C22D_a H22L_a 107.0
H22K_a C22D_a H22L_a 106.8
C22D_a C23D_a H23P_a 109.5
C22D_a C23D_a H23Q_a 109.5
H23P_a C23D_a H23Q_a 109.5
C22D_a C23D_a H23R_a 109.5
H23P_a C23D_a H23R_a 109.5
H23Q_a C23D_a H23R_a 109.5
C23L_b C22L_b Si2D 103.4(7)
C23L_b C22L_b H22M_b 111.1
Si2D C22L_b H22M_b 111.1
C23L_b C22L_b H22N_b 111.1
Si2D C22L_b H22N_b 111.1
H22M_b C22L_b H22N_b 109.0
C22L_b C23L_b H23S_b 109.5
C22L_b C23L_b H23T_b 109.5
H23S_b C23L_b H23T_b 109.5
C22L_b C23L_b H23U_b 109.5
H23S_b C23L_b H23U_b 109.5
H23T_b C23L_b H23U_b 109.5
O2E Si1E C14M_b 117.3(4)
O2E Si1E C14E_a 105.2(4)
O2E Si1E C16E 103.1(2)
C14M_b Si1E C16E 114.9(4)
C14E_a Si1E C16E 100.8(4)
O2E Si1E C12M_b 129.0(5)
C14M_b Si1E C12M_b 72.1(5)
C16E Si1E C12M_b 118.2(6)
O2E Si1E C12E_a 108.0(3)
C14E_a Si1E C12E_a 129.5(5)
C16E Si1E C12E_a 107.4(3)
O3E Si2E C22E 110.9(3)
O3E Si2E C18E 108.7(2)
C22E Si2E C18E 110.5(3)
O3E Si2E C20E 102.4(3)
C22E Si2E C20E 110.3(4)
C18E Si2E C20E 113.7(3)
C8E O2E Si1E 133.6(3)
C9E O3E Si2E 125.1(3)
C11E O5E H5E 109.5
C7E N1E C6E 109.6(4)
C7E N1E H1E 125.2
C6E N1E H1E 125.2
C6E C1E C2E 119.0(4)
C6E C1E I1E 121.9(4)
C2E C1E I1E 119.1(4)
C1E C2E C3E 120.2(5)
C1E C2E H2E 119.9
C3E C2E H2E 119.9
C4E C3E C2E 120.4(5)
C4E C3E H3E 119.8
C2E C3E H3E 119.8
C5E C4E C3E 117.9(5)
C5E C4E H4E 121.0
C3E C4E H4E 121.0
C4E C5E C6E 121.3(4)
C4E C5E C8E 129.2(4)
C6E C5E C8E 109.5(4)
C1E C6E C5E 121.2(4)
C1E C6E N1E 128.7(4)
C5E C6E N1E 110.1(4)
O1E C7E N1E 125.3(4)
O1E C7E C8E 124.2(4)
N1E C7E C8E 110.5(4)
O2E C8E C9E 106.7(4)
O2E C8E C5E 115.5(4)
C9E C8E C5E 111.8(4)
O2E C8E C7E 112.6(4)
C9E C8E C7E 110.1(4)
C5E C8E C7E 100.3(3)
O3E C9E C8E 109.5(4)
O3E C9E C10E 110.8(4)
C8E C9E C10E 113.3(4)
O3E C9E H9E 107.7
C8E C9E H9E 107.7
C10E C9E H9E 107.7
O4E C10E C11E 119.8(4)
O4E C10E C9E 119.3(4)
C11E C10E C9E 120.8(4)
O5E C11E C10E 111.8(4)
O5E C11E H11I 109.3
C10E C11E H11I 109.3
O5E C11E H11J 109.3
C10E C11E H11J 109.3
H11I C11E H11J 107.9
C13E_a C12E_a Si1E 110.9(7)
C13E_a C12E_a H12I_a 109.5
Si1E C12E_a H12I_a 109.5
C13E_a C12E_a H12J_a 109.5
Si1E C12E_a H12J_a 109.5
H12I_a C12E_a H12J_a 108.0
C12E_a C13E_a H13M_a 109.5
C12E_a C13E_a H13N_a 109.5
H13M_a C13E_a H13N_a 109.5
C12E_a C13E_a H13O_a 109.5
H13M_a C13E_a H13O_a 109.5
H13N_a C13E_a H13O_a 109.5
C13M_b C12M_b Si1E 105(3)
C13M_b C12M_b H12K_b 110.7
Si1E C12M_b H12K_b 110.7
C13M_b C12M_b H12L_b 110.7
Si1E C12M_b H12L_b 110.7
H12K_b C12M_b H12L_b 108.8
C12M_b C13M_b H13P_b 109.5
C12M_b C13M_b H13Q_b 109.5
H13P_b C13M_b H13Q_b 109.5
C12M_b C13M_b H13R_b 109.5
H13P_b C13M_b H13R_b 109.5
H13Q_b C13M_b H13R_b 109.5
C15E_a C14E_a Si1E 110.2(8)
C15E_a C14E_a H14I_a 109.6
Si1E C14E_a H14I_a 109.6
C15E_a C14E_a H14J_a 109.6
Si1E C14E_a H14J_a 109.6
H14I_a C14E_a H14J_a 108.1
C14E_a C15E_a H15M_a 109.5
C14E_a C15E_a H15N_a 109.5
H15M_a C15E_a H15N_a 109.5
C14E_a C15E_a H15O_a 109.5
H15M_a C15E_a H15O_a 109.5
H15N_a C15E_a H15O_a 109.5
C15M_b C14M_b Si1E 114.9(10)
C15M_b C14M_b H14K_b 108.6
Si1E C14M_b H14K_b 108.6
C15M_b C14M_b H14L_b 108.5
Si1E C14M_b H14L_b 108.6
H14K_b C14M_b H14L_b 107.5
C14M_b C15M_b H15P_b 109.5
C14M_b C15M_b H15Q_b 109.5
H15P_b C15M_b H15Q_b 109.5
C14M_b C15M_b H15R_b 109.5
H15P_b C15M_b H15R_b 109.5
H15Q_b C15M_b H15R_b 109.5
C17E C16E Si1E 114.0(4)
C17E C16E H16I 108.8
Si1E C16E H16I 108.8
C17E C16E H16J 108.8
Si1E C16E H16J 108.8
H16I C16E H16J 107.7
C16E C17E H17M 109.5
C16E C17E H17N 109.5
H17M C17E H17N 109.5
C16E C17E H17O 109.5
H17M C17E H17O 109.5
H17N C17E H17O 109.5
C19E C18E Si2E 113.2(4)
C19E C18E H18M 108.9
Si2E C18E H18M 108.9
C19E C18E H18N 108.9
Si2E C18E H18N 108.9
H18M C18E H18N 107.8
C18E C19E H19M 109.5
C18E C19E H19N 109.5
H19M C19E H19N 109.5
C18E C19E H19O 109.5
H19M C19E H19O 109.5
H19N C19E H19O 109.5
C21E C20E Si2E 113.6(6)
C21E C20E H20H 108.8
Si2E C20E H20H 108.8
C21E C20E H20I 108.8
Si2E C20E H20I 108.8
H20H C20E H20I 107.7
C20E C21E H21M 109.5
C20E C21E H21N 109.5
H21M C21E H21N 109.5
C20E C21E H21O 109.5
H21M C21E H21O 109.5
H21N C21E H21O 109.5
C23E C22E Si2E 120.1(6)
C23E C22E H22M 107.3
Si2E C22E H22M 107.3
C23E C22E H22N 107.3
Si2E C22E H22N 107.3
H22M C22E H22N 106.9
C22E C23E H23M 109.5
C22E C23E H23N 109.5
H23M C23E H23N 109.5
C22E C23E H23O 109.5
H23M C23E H23O 109.5
H23N C23E H23O 109.5
O2F Si1F C14F 104.2(3)
O2F Si1F C12F 113.8(3)
C14F Si1F C12F 114.7(4)
O2F Si1F C16F 106.0(3)
C14F Si1F C16F 112.3(5)
C12F Si1F C16F 105.7(4)
O3F Si2F C18F 110.4(2)
O3F Si2F C22F 108.2(3)
C18F Si2F C22F 114.8(4)
O3F Si2F C20F 104.8(3)
C18F Si2F C20F 110.8(3)
C22F Si2F C20F 107.3(3)
C8F O2F Si1F 134.6(4)
C9F O3F Si2F 129.8(3)
C11F O5F H5F 109.5
C7F N1F C6F 111.2(4)
C7F N1F H1F 124.4
C6F N1F H1F 124.4
C6F C1F C2F 117.9(5)
C6F C1F I1F 121.6(4)
C2F C1F I1F 120.5(4)
C1F C2F C3F 120.5(5)
C1F C2F H2F 119.8
C3F C2F H2F 119.8
C4F C3F C2F 120.2(5)
C4F C3F H3F 119.9
C2F C3F H3F 119.9
C3F C4F C5F 117.9(5)
C3F C4F H4F 121.0
C5F C4F H4F 121.0
C6F C5F C4F 121.5(5)
C6F C5F C8F 109.2(4)
C4F C5F C8F 129.3(5)
C5F C6F C1F 121.9(5)
C5F C6F N1F 110.1(4)
C1F C6F N1F 128.0(5)
O1F C7F N1F 126.0(5)
O1F C7F C8F 126.5(5)
N1F C7F C8F 107.5(4)
O2F C8F C5F 115.2(4)
O2F C8F C9F 107.8(4)
C5F C8F C9F 108.8(4)
O2F C8F C7F 113.8(4)
C5F C8F C7F 101.8(4)
C9F C8F C7F 109.2(4)
O3F C9F C10F 110.7(4)
O3F C9F C8F 107.7(4)
C10F C9F C8F 113.5(4)
O3F C9F H9F 108.3
C10F C9F H9F 108.3
C8F C9F H9F 108.3
O4F C10F C11F 117.8(5)
O4F C10F C9F 122.4(5)
C11F C10F C9F 119.8(5)
O5F C11F C10F 115.2(5)
O5F C11F H11P 108.5
C10F C11F H11P 108.5
O5F C11F H11Q 108.5
C10F C11F H11Q 108.5
H11P C11F H11Q 107.5
C13F C12F Si1F 119.0(6)
C13F C12F H12P 107.6
Si1F C12F H12P 107.6
C13F C12F H12Q 107.6
Si1F C12F H12Q 107.6
H12P C12F H12Q 107.0
C12F C13F H13P 109.5
C12F C13F H13Q 109.5
H13P C13F H13Q 109.5
C12F C13F H13R 109.5
H13P C13F H13R 109.5
H13Q C13F H13R 109.5
C15F C14F Si1F 130.6(6)
C15F C14F H14M 104.6
Si1F C14F H14M 104.6
C15F C14F H14N 104.6
Si1F C14F H14N 104.6
H14M C14F H14N 105.7
C14F C15F H15S 109.5
C14F C15F H15T 109.5
H15S C15F H15T 109.5
C14F C15F H15U 109.5
H15S C15F H15U 109.5
H15T C15F H15U 109.5
C17F C16F Si1F 114.3(8)
C17F C16F H16K 108.7
Si1F C16F H16K 108.7
C17F C16F H16L 108.7
Si1F C16F H16L 108.7
H16K C16F H16L 107.6
C16F C17F H17P 109.5
C16F C17F H17Q 109.5
H17P C17F H17Q 109.5
C16F C17F H17R 109.5
H17P C17F H17R 109.5
H17Q C17F H17R 109.5
C19F C18F Si2F 113.9(4)
C19F C18F H18P 108.8
Si2F C18F H18P 108.8
C19F C18F H18Q 108.8
Si2F C18F H18Q 108.8
H18P C18F H18Q 107.7
C18F C19F H19P 109.5
C18F C19F H19Q 109.5
H19P C19F H19Q 109.5
C18F C19F H19R 109.5
H19P C19F H19R 109.5
H19Q C19F H19R 109.5
C21F C20F Si2F 116.9(5)
C21F C20F H20P 108.1
Si2F C20F H20P 108.1
C21F C20F H20Q 108.1
Si2F C20F H20Q 108.1
H20P C20F H20Q 107.3
C20F C21F H21P 109.5
C20F C21F H21Q 109.5
H21P C21F H21Q 109.5
C20F C21F H21R 109.5
H21P C21F H21R 109.5
H21Q C21F H21R 109.5
C23F C22F Si2F 104.8(6)
C23F C22F H22P 110.8
Si2F C22F H22P 110.8
C23F C22F H22Q 110.8
Si2F C22F H22Q 110.8
H22P C22F H22Q 108.9
C22F C23F H23P 109.5
C22F C23F H23Q 109.5
H23P C23F H23Q 109.5
C22F C23F H23R 109.5
H23P C23F H23R 109.5
H23Q C23F H23R 109.5
O2G Si1G C12G 115.3(3)
O2G Si1G C16G 103.5(3)
C12G Si1G C16G 124.0(4)
O2G Si1G C14G 108.4(3)
C12G Si1G C14G 91.6(5)
C16G Si1G C14G 113.2(4)
O3G Si2G C20G 104.0(2)
O3G Si2G C22G 109.6(3)
C20G Si2G C22G 112.0(3)
O3G Si2G C18G 110.5(3)
C20G Si2G C18G 111.5(3)
C22G Si2G C18G 109.1(3)
C8G O2G Si1G 133.2(3)
C9G O3G Si2G 125.4(3)
C11G O5G H5G 109.5
C7G N1G C6G 111.4(4)
C7G N1G H1G 124.3
C6G N1G H1G 124.3
C6G C1G C2G 119.1(5)
C6G C1G I1G 121.5(4)
C2G C1G I1G 119.3(4)
C3G C2G C1G 117.9(5)
C3G C2G H2G 121.1
C1G C2G H2G 121.1
C4G C3G C2G 122.7(5)
C4G C3G H3G 118.6
C2G C3G H3G 118.6
C3G C4G C5G 117.4(5)
C3G C4G H4G 121.3
C5G C4G H4G 121.3
C6G C5G C4G 121.1(4)
C6G C5G C8G 109.3(4)
C4G C5G C8G 129.5(4)
C1G C6G C5G 121.7(5)
C1G C6G N1G 128.7(4)
C5G C6G N1G 109.6(4)
O1G C7G N1G 126.0(4)
O1G C7G C8G 124.4(4)
N1G C7G C8G 109.6(4)
O2G C8G C9G 108.7(4)
O2G C8G C5G 114.2(4)
C9G C8G C5G 110.9(4)
O2G C8G C7G 112.3(4)
C9G C8G C7G 110.9(4)
C5G C8G C7G 99.6(4)
O3G C9G C8G 108.2(4)
O3G C9G C10G 107.9(4)
C8G C9G C10G 115.7(4)
O3G C9G H9G 108.3
C8G C9G H9G 108.3
C10G C9G H9G 108.3
O4G C10G C11G 122.4(5)
O4G C10G C9G 117.4(5)
C11G C10G C9G 120.2(4)
O5G C11G C10G 110.3(4)
O5G C11G H11S 109.6
C10G C11G H11S 109.6
O5G C11G H11T 109.6
C10G C11G H11T 109.6
H11S C11G H11T 108.1
C13G C12G Si1G 108.1(7)
C13G C12G H12M 110.1
Si1G C12G H12M 110.1
C13G C12G H12N 110.1
Si1G C12G H12N 110.1
H12M C12G H12N 108.4
C12G C13G H13S 109.5
C12G C13G H13T 109.5
H13S C13G H13T 109.5
C12G C13G H13U 109.5
H13S C13G H13U 109.5
H13T C13G H13U 109.5
C15G C14G Si1G 87.0(7)
C15G C14G H14O 114.1
Si1G C14G H14O 114.1
C15G C14G H14P 114.2
Si1G C14G H14P 114.2
H14O C14G H14P 111.3
C14G C15G H15V 109.5
C14G C15G H15W 109.5
H15V C15G H15W 109.5
C14G C15G H15$ 109.5
H15V C15G H15$ 109.5
H15W C15G H15$ 109.5
C17G C16G Si1G 114.6(6)
C17G C16G H16M 108.6
Si1G C16G H16M 108.6
C17G C16G H16N 108.6
Si1G C16G H16N 108.6
H16M C16G H16N 107.6
C16G C17G H17S 109.5
C16G C17G H17T 109.5
H17S C17G H17T 109.5
C16G C17G H17U 109.5
H17S C17G H17U 109.5
H17T C17G H17U 109.5
C19G C18G Si2G 114.5(5)
C19G C18G H18S 108.6
Si2G C18G H18S 108.6
C19G C18G H18T 108.6
Si2G C18G H18T 108.6
H18S C18G H18T 107.6
C18G C19G H19S 109.5
C18G C19G H19T 109.5
H19S C19G H19T 109.5
C18G C19G H19U 109.5
H19S C19G H19U 109.5
H19T C19G H19U 109.5
C21G C20G Si2G 113.9(4)
C21G C20G H20S 108.8
Si2G C20G H20S 108.8
C21G C20G H20T 108.8
Si2G C20G H20T 108.8
H20S C20G H20T 107.7
C20G C21G H21S 109.5
C20G C21G H21T 109.5
H21S C21G H21T 109.5
C20G C21G H21U 109.5
H21S C21G H21U 109.5
H21T C21G H21U 109.5
C23G C22G Si2G 114.4(5)
C23G C22G H22S 108.7
Si2G C22G H22S 108.7
C23G C22G H22T 108.6
Si2G C22G H22T 108.6
H22S C22G H22T 107.6
C22G C23G H23S 109.5
C22G C23G H23T 109.5
H23S C23G H23T 109.5
C22G C23G H23U 109.5
H23S C23G H23U 109.5
H23T C23G H23U 109.5
O2H Si1H C12H 111.9(3)
O2H Si1H C14H 102.3(3)
C12H Si1H C14H 115.4(4)
O2H Si1H C16H 106.3(3)
C12H Si1H C16H 117.2(4)
C14H Si1H C16H 102.1(4)
O3H Si2H C22H_a 112.9(4)
O3H Si2H C20H 104.2(3)
C22H_a Si2H C20H 124.7(5)
O3H Si2H C18H 108.3(3)
C22H_a Si2H C18H 93.5(5)
C20H Si2H C18H 112.3(3)
O3H Si2H C22P_b 105.7(6)
C20H Si2H C22P_b 101.9(6)
C18H Si2H C22P_b 122.8(6)
C8H O2H Si1H 132.8(3)
C9H O3H Si2H 124.4(3)
C11H O5H H5H 109.5
C7H N1H C6H 111.0(4)
C7H N1H H1H 124.5
C6H N1H H1H 124.5
C6H C1H C2H 116.9(5)
C6H C1H I1H 122.7(4)
C2H C1H I1H 120.1(4)
C3H C2H C1H 121.5(5)
C3H C2H H2H 119.3
C1H C2H H2H 119.3
C2H C3H C4H 121.0(6)
C2H C3H H3H 119.5
C4H C3H H3H 119.5
C5H C4H C3H 118.3(5)
C5H C4H H4H 120.9
C3H C4H H4H 120.9
C4H C5H C6H 120.1(5)
C4H C5H C8H 131.2(4)
C6H C5H C8H 108.6(4)
C1H C6H C5H 122.0(4)
C1H C6H N1H 128.0(4)
C5H C6H N1H 110.0(4)
O1H C7H N1H 126.4(4)
O1H C7H C8H 125.2(4)
N1H C7H C8H 108.4(4)
O2H C8H C5H 115.1(4)
O2H C8H C7H 112.8(4)
C5H C8H C7H 102.0(4)
O2H C8H C9H 107.1(4)
C5H C8H C9H 109.5(4)
C7H C8H C9H 110.4(4)
O3H C9H C10H 113.2(5)
O3H C9H C8H 105.4(4)
C10H C9H C8H 112.0(4)
O3H C9H H9H 108.7
C10H C9H H9H 108.7
C8H C9H H9H 108.7
O4H C10H C11H 122.1(6)
O4H C10H C9H 117.9(6)
C11H C10H C9H 119.9(5)
O5H C11H C10H 109.6(5)
O5H C11H H11V 109.8
C10H C11H H11V 109.8
O5H C11H H11W 109.8
C10H C11H H11W 109.8
H11V C11H H11W 108.2
C13H C12H Si1H 114.8(8)
C13H C12H H12O 108.6
Si1H C12H H12O 108.6
C13H C12H H12R 108.5
Si1H C12H H12R 108.6
H12O C12H H12R 107.5
C12H C13H H13V 109.5
C12H C13H H13W 109.5
H13V C13H H13W 109.5
C12H C13H H13$ 109.5
H13V C13H H13$ 109.5
H13W C13H H13$ 109.5
C15H C14H Si1H 115.2(7)
C15H C14H H14Q 108.5
Si1H C14H H14Q 108.5
C15H C14H H14R 108.5
Si1H C14H H14R 108.5
H14Q C14H H14R 107.5
C14H C15H H15$ 109.5
C14H C15H H15 109.5
H15$ C15H H15 109.5
C14H C15H H15C 109.5
H15$ C15H H15C 109.5
H15 C15H H15C 109.5
C17H C16H Si1H 107.4(7)
C17H C16H H16O 110.2
Si1H C16H H16O 110.2
C17H C16H H16P 110.2
Si1H C16H H16P 110.2
H16O C16H H16P 108.5
C16H C17H H17V 109.5
C16H C17H H17W 109.5
H17V C17H H17W 109.5
C16H C17H H17$ 109.5
H17V C17H H17$ 109.5
H17W C17H H17$ 109.5
C19H C18H Si2H 116.7(7)
C19H C18H H18K 108.1
Si2H C18H H18K 108.1
C19H C18H H18L 108.1
Si2H C18H H18L 108.1
H18K C18H H18L 107.3
C18H C19H H19V 109.5
C18H C19H H19W 109.5
H19V C19H H19W 109.5
C18H C19H H19$ 109.5
H19V C19H H19$ 109.5
H19W C19H H19$ 109.5
C21H C20H Si2H 115.0(5)
C21H C20H H20G 108.5
Si2H C20H H20G 108.5
C21H C20H H20L 108.5
Si2H C20H H20L 108.5
H20G C20H H20L 107.5
C20H C21H H21V 109.5
C20H C21H H21W 109.5
H21V C21H H21W 109.5
C20H C21H H21$ 109.5
H21V C21H H21$ 109.5
H21W C21H H21$ 109.5
C23H_a C22H_a Si2H 114.1(11)
C23H_a C22H_a H22O_a 108.7
Si2H C22H_a H22O_a 108.7
C23H_a C22H_a H22R_a 108.7
Si2H C22H_a H22R_a 108.7
H22O_a C22H_a H22R_a 107.6
C22H_a C23H_a H23V_a 109.5
C22H_a C23H_a H23W_a 109.5
H23V_a C23H_a H23W_a 109.5
C22H_a C23H_a H23$_a 109.5
H23V_a C23H_a H23$_a 109.5
H23W_a C23H_a H23$_a 109.5
C23P_b C22P_b Si2H 110.1(14)
C23P_b C22P_b H22U_b 109.7
Si2H C22P_b H22U_b 109.7
C23P_b C22P_b H22V_b 109.6
Si2H C22P_b H22V_b 109.6
H22U_b C22P_b H22V_b 108.2
C22P_b C23P_b H23$_b 109.5
C22P_b C23P_b H23_b 109.5
H23$_b C23P_b H23_b 109.5
C22P_b C23P_b H23C_b 109.5
H23$_b C23P_b H23C_b 109.5
H23_b C23P_b H23C_b 109.5

loop_
_geom_bond_atom_site_label_1
_geom_bond_atom_site_label_2
_geom_bond_distance
I1A C1A 2.107(6)
Si1A O2A 1.642(4)
Si1A C16I_b 1.827(11)
Si1A C14A_a 1.850(13)
Si1A C16A_a 1.862(11)
Si1A C12A 1.867(7)
Si1A C14I_b 1.893(8)
Si2A O3A 1.659(3)
Si2A C20A 1.845(6)
Si2A C18A 1.862(5)
Si2A C22A 1.890(6)
O1A C7A 1.218(6)
O2A C8A 1.415(5)
O3A C9A 1.437(5)
O4A C10A 1.182(6)
O5A C11A 1.402(6)
O5A H5A 0.8400
N1A C7A 1.351(6)
N1A C6A 1.418(6)
N1A H1A 0.8800
C1A C6A 1.366(7)
C1A C2A 1.386(9)
C2A C3A 1.394(8)
C2A H2A 0.9500
C3A C4A 1.364(7)
C3A H3A 0.9500
C4A C5A 1.404(7)
C4A H4A 0.9500
C5A C6A 1.398(7)
C5A C8A 1.493(7)
C7A C8A 1.561(6)
C8A C9A 1.543(6)
C9A C10A 1.537(6)
C9A H9A 1.0000
C10A C11A 1.504(7)
C11A H11A 0.9900
C11A H11B 0.9900
C12A C13A 1.515(11)
C12A H12A 0.9900
C12A H12B 0.9900
C13A H13A 0.9800
C13A H13B 0.9800
C13A H13C 0.9800
C14A_a C15A_a 1.498(16)
C14A_a H14A_a 0.9900
C14A_a H14B_a 0.9900
C15A_a H15A_a 0.9800
C15A_a H15B_a 0.9800
C15A_a H15C_a 0.9800
C14I_b C15I_b 1.512(13)
C14I_b H14C_b 0.9900
C14I_b H14D_b 0.9900
C15I_b H15D_b 0.9800
C15I_b H15E_b 0.9800
C15I_b H15F_b 0.9800
C16A_a C17A_a 1.508(14)
C16A_a H16A_a 0.9900
C16A_a H16B_a 0.9900
C17A_a H17A_a 0.9800
C17A_a H17B_a 0.9800
C17A_a H17C_a 0.9800
C16I_b C17I_b 1.500(15)
C16I_b H16C_b 0.9900
C16I_b H16D_b 0.9900
C17I_b H17D_b 0.9800
C17I_b H17E_b 0.9800
C17I_b H17F_b 0.9800
C18A C19A 1.497(8)
C18A H18A 0.9900
C18A H18B 0.9900
C19A H19A 0.9800
C19A H19B 0.9800
C19A H19C 0.9800
C20A C21A 1.532(10)
C20A H20A 0.9900
C20A H20B 0.9900
C21A H21A 0.9800
C21A H21B 0.9800
C21A H21C 0.9800
C22A C23A 1.451(8)
C22A H22A 0.9900
C22A H22B 0.9900
C23A H23A 0.9800
C23A H23B 0.9800
C23A H23C 0.9800
I1B C1B 2.083(5)
Si1B O2B 1.644(3)
Si1B C14B_a 1.744(9)
Si1B C12B 1.838(8)
Si1B C16B 1.951(7)
Si1B C14J_b 2.22(2)
Si2B O3B 1.676(3)
Si2B C22B_b 1.58(2)
Si2B C20J_b 1.82(2)
Si2B C20B_a 1.853(12)
Si2B C22B_a 1.903(8)
Si2B C18B 1.935(9)
O1B C7B 1.234(5)
O2B C8B 1.411(5)
O3B C9B 1.443(5)
O4B C10B 1.197(6)
O5B C11B 1.416(6)
O5B H5B 0.8400
N1B C7B 1.351(6)
N1B C6B 1.366(6)
N1B H1B 0.8800
C1B C6B 1.392(6)
C1B C2B 1.410(7)
C2B C3B 1.412(7)
C2B H2B 0.9500
C3B C4B 1.368(7)
C3B H3B 0.9500
C4B C5B 1.368(6)
C4B H4B 0.9500
C5B C6B 1.377(6)
C5B C8B 1.479(6)
C7B C8B 1.567(6)
C8B C9B 1.555(5)
C9B C10B 1.533(6)
C9B H9B 1.0000
C10B C11B 1.507(7)
C11B H11C 0.9900
C11B H11D 0.9900
C12B C13B 1.536(10)
C12B H12C 0.9900
C12B H12D 0.9900
C13B H13D 0.9800
C13B H13E 0.9800
C13B H13F 0.9800
C14B_a C15B_a 1.543(11)
C14B_a H14E_a 0.9900
C14B_a H14F_a 0.9900
C15B_a H15G_a 0.9800
C15B_a H15H_a 0.9800
C15B_a H15I_a 0.9800
C14J_b C15J_b 1.498(18)
C14J_b H14G_b 0.9900
C14J_b H14H_b 0.9900
C15J_b H15J_b 0.9800
C15J_b H15K_b 0.9800
C15J_b H15L_b 0.9800
C16B C17B 1.459(10)
C16B H16C 0.9900
C16B H16D 0.9900
C17B H17D 0.9800
C17B H17E 0.9800
C17B H17F 0.9800
C18B C19B 1.418(12)
C18B H18C 0.9900
C18B H18D 0.9900
C19B H19D 0.9800
C19B H19E 0.9800
C19B H19F 0.9800
C20B_a C21B_a 1.491(14)
C20B_a H20C_a 0.9900
C20B_a H20D_a 0.9900
C21B_a H21D_a 0.9800
C21B_a H21E_a 0.9800
C21B_a H21F_a 0.9800
C20J_b C21J_b 1.490(18)
C20J_b H20E_b 0.9900
C20J_b H20F_b 0.9900
C21J_b H21G_b 0.9800
C21J_b H21H_b 0.9800
C21J_b H21I_b 0.9800
C22B_a C23B_a 1.486(11)
C22B_a H22C_a 0.9900
C22B_a H22D_a 0.9900
C23B_a H23D_a 0.9800
C23B_a H23E_a 0.9800
C23B_a H23F_a 0.9800
C22B_b C23J_b 1.500(14)
C22B_b H22E_b 0.9900
C22B_b H22F_b 0.9900
C23J_b H23G_b 0.9800
C23J_b H23H_b 0.9800
C23J_b H23I_b 0.9800
I1C C1C 2.090(5)
Si1C O2C 1.647(4)
Si1C C14C 1.839(10)
Si1C C12C_a 1.833(10)
Si1C C12K_b 2.085(15)
Si1C C16C 1.925(7)
Si2C O3C 1.682(3)
Si2C C20C 1.843(5)
Si2C C22C_a 1.849(8)
Si2C C18C 1.889(7)
Si2C C22C_b 1.987(15)
O1C C7C 1.211(5)
O2C C8C 1.409(5)
O3C C9C 1.442(5)
O4C C10C 1.198(5)
O5C C11C 1.424(5)
O5C H5C 0.8400
N1C C7C 1.370(6)
N1C C6C 1.406(6)
N1C H1C 0.8800
C1C C2C 1.375(7)
C1C C6C 1.386(6)
C2C C3C 1.364(8)
C2C H2C 0.9500
C3C C4C 1.424(7)
C3C H3C 0.9500
C4C C5C 1.396(7)
C4C H4C 0.9500
C5C C6C 1.359(7)
C5C C8C 1.506(6)
C7C C8C 1.562(6)
C8C C9C 1.532(6)
C9C C10C 1.548(6)
C9C H9C 1.0000
C10C C11C 1.482(6)
C11C H11E 0.9900
C11C H11F 0.9900
C12C_a C13C_a 1.497(14)
C12C_a H12E_a 0.9900
C12C_a H12F_a 0.9900
C13C_a H13G_a 0.9800
C13C_a H13H_a 0.9800
C13C_a H13I_a 0.9800
C12K_b C13K_b 1.500(15)
C12K_b H12G_b 0.9900
C12K_b H12H_b 0.9900
C13K_b H13J_b 0.9800
C13K_b H13K_b 0.9800
C13K_b H13L_b 0.9800
C14C C15C 1.586(14)
C14C H14G 0.9900
C14C H14H 0.9900
C15C H15G 0.9800
C15C H15H 0.9800
C15C H15I 0.9800
C16C C17C 1.470(9)
C16C H16E 0.9900
C16C H16F 0.9900
C17C H17G 0.9800
C17C H17H 0.9800
C17C H17I 0.9800
C18C C19C 1.483(11)
C18C H18G 0.9900
C18C H18H 0.9900
C19C H19G 0.9800
C19C H19H 0.9800
C19C H19I 0.9800
C20C C21C 1.577(10)
C20C H20E 0.9900
C20C H20F 0.9900
C21C H21G 0.9800
C21C H21H 0.9800
C21C H21I 0.9800
C22C_a C23C_a 1.496(10)
C22C_a H22G_a 0.9900
C22C_a H22H_a 0.9900
C23C_a H23J_a 0.9800
C23C_a H23K_a 0.9800
C23C_a H23L_a 0.9800
C22C_b C23K_b 1.508(16)
C22C_b H22I_b 0.9900
C22C_b H22J_b 0.9900
C23K_b H23M_b 0.9800
C23K_b H23N_b 0.9800
C23K_b H23O_b 0.9800
I1D C1D 2.118(5)
Si1D O2D 1.654(4)
Si1D C14D 1.839(7)
Si1D C12D 1.841(8)
Si1D C16D 1.973(10)
Si2D O3D 1.665(4)
Si2D C18D_a 1.814(9)
Si2D C22L_b 1.851(10)
Si2D C20D 1.855(6)
Si2D C18L_b 1.866(12)
Si2D C22D_a 1.911(9)
O1D C7D 1.236(6)
O2D C8D 1.416(5)
O3D C9D 1.443(6)
O4D C10D 1.153(7)
O5D C11D 1.421(8)
O5D H5D 0.8400
N1D C7D 1.338(6)
N1D C6D 1.446(6)
N1D H1D 0.8800
C1D C6D 1.359(7)
C1D C2D 1.401(8)
C2D C3D 1.398(8)
C2D H2D 0.9500
C3D C4D 1.416(9)
C3D H3D 0.9500
C4D C5D 1.351(8)
C4D H4D 0.9500
C5D C6D 1.395(7)
C5D C8D 1.522(8)
C7D C8D 1.543(6)
C8D C9D 1.541(8)
C9D C10D 1.508(8)
C9D H9D 1.0000
C10D C11D 1.521(9)
C11D H11G 0.9900
C11D H11H 0.9900
C12D C13D 1.553(10)
C12D H12G 0.9900
C12D H12H 0.9900
C13D H13J 0.9800
C13D H13K 0.9800
C13D H13L 0.9800
C14D C15D 1.502(11)
C14D H14E 0.9900
C14D H14F 0.9900
C15D H15J 0.9800
C15D H15K 0.9800
C15D H15L 0.9800
C16D C17D 1.518(11)
C16D H16G 0.9900
C16D H16H 0.9900
C17D H17J 0.9800
C17D H17K 0.9800
C17D H17L 0.9800
C18D_a C19D_a 1.518(13)
C18D_a H18E_a 0.9900
C18D_a H18F_a 0.9900
C19D_a H19J_a 0.9800
C19D_a H19K_a 0.9800
C19D_a H19L_a 0.9800
C18L_b C19L_b 1.522(14)
C18L_b H18I_b 0.9900
C18L_b H18J_b 0.9900
C19L_b H19M_b 0.9800
C19L_b H19N_b 0.9800
C19L_b H19O_b 0.9800
C20D C21D 1.506(9)
C20D H20J 0.9900
C20D H20K 0.9900
C21D H21J 0.9800
C21D H21K 0.9800
C21D H21L 0.9800
C22D_a C23D_a 1.529(12)
C22D_a H22K_a 0.9900
C22D_a H22L_a 0.9900
C23D_a H23P_a 0.9800
C23D_a H23Q_a 0.9800
C23D_a H23R_a 0.9800
C22L_b C23L_b 1.524(13)
C22L_b H22M_b 0.9900
C22L_b H22N_b 0.9900
C23L_b H23S_b 0.9800
C23L_b H23T_b 0.9800
C23L_b H23U_b 0.9800
I1E C1E 2.125(5)
Si1E O2E 1.663(4)
Si1E C14M_b 1.840(10)
Si1E C14E_a 1.852(9)
Si1E C16E 1.861(6)
Si1E C12M_b 1.861(11)
Si1E C12E_a 1.898(8)
Si2E O3E 1.678(4)
Si2E C22E 1.831(8)
Si2E C18E 1.858(6)
Si2E C20E 1.871(8)
O1E C7E 1.227(6)
O2E C8E 1.396(6)
O3E C9E 1.410(6)
O4E C10E 1.231(6)
O5E C11E 1.416(6)
O5E H5E 0.8400
N1E C7E 1.361(6)
N1E C6E 1.429(6)
N1E H1E 0.8800
C1E C6E 1.362(7)
C1E C2E 1.383(8)
C2E C3E 1.412(8)
C2E H2E 0.9500
C3E C4E 1.392(8)
C3E H3E 0.9500
C4E C5E 1.378(7)
C4E H4E 0.9500
C5E C6E 1.393(6)
C5E C8E 1.530(6)
C7E C8E 1.552(6)
C8E C9E 1.517(6)
C9E C10E 1.536(6)
C9E H9E 1.0000
C10E C11E 1.497(7)
C11E H11I 0.9900
C11E H11J 0.9900
C12E_a C13E_a 1.518(11)
C12E_a H12I_a 0.9900
C12E_a H12J_a 0.9900
C13E_a H13M_a 0.9800
C13E_a H13N_a 0.9800
C13E_a H13O_a 0.9800
C12M_b C13M_b 1.514(18)
C12M_b H12K_b 0.9900
C12M_b H12L_b 0.9900
C13M_b H13P_b 0.9800
C13M_b H13Q_b 0.9800
C13M_b H13R_b 0.9800
C14E_a C15E_a 1.722(16)
C14E_a H14I_a 0.9900
C14E_a H14J_a 0.9900
C15E_a H15M_a 0.9800
C15E_a H15N_a 0.9800
C15E_a H15O_a 0.9800
C14M_b C15M_b 1.532(14)
C14M_b H14K_b 0.9900
C14M_b H14L_b 0.9900
C15M_b H15P_b 0.9800
C15M_b H15Q_b 0.9800
C15M_b H15R_b 0.9800
C16E C17E 1.544(9)
C16E H16I 0.9900
C16E H16J 0.9900
C17E H17M 0.9800
C17E H17N 0.9800
C17E H17O 0.9800
C18E C19E 1.568(8)
C18E H18M 0.9900
C18E H18N 0.9900
C19E H19M 0.9800
C19E H19N 0.9800
C19E H19O 0.9800
C20E C21E 1.509(12)
C20E H20H 0.9900
C20E H20I 0.9900
C21E H21M 0.9800
C21E H21N 0.9800
C21E H21O 0.9800
C22E C23E 1.494(13)
C22E H22M 0.9900
C22E H22N 0.9900
C23E H23M 0.9800
C23E H23N 0.9800
C23E H23O 0.9800
I1F C1F 2.100(5)
Si1F O2F 1.640(4)
Si1F C14F 1.789(7)
Si1F C12F 1.813(9)
Si1F C16F 1.889(9)
Si2F O3F 1.694(4)
Si2F C18F 1.822(6)
Si2F C22F 1.837(9)
Si2F C20F 1.890(7)
O1F C7F 1.220(7)
O2F C8F 1.412(6)
O3F C9F 1.393(6)
O4F C10F 1.216(7)
O5F C11F 1.400(7)
O5F H5F 0.8400
N1F C7F 1.364(7)
N1F C6F 1.427(6)
N1F H1F 0.8800
C1F C6F 1.374(7)
C1F C2F 1.382(8)
C2F C3F 1.433(8)
C2F H2F 0.9500
C3F C4F 1.379(8)
C3F H3F 0.9500
C4F C5F 1.387(7)
C4F H4F 0.9500
C5F C6F 1.376(7)
C5F C8F 1.517(7)
C7F C8F 1.565(8)
C8F C9F 1.546(7)
C9F C10F 1.511(7)
C9F H9F 1.0000
C10F C11F 1.510(8)
C11F H11P 0.9900
C11F H11Q 0.9900
C12F C13F 1.489(13)
C12F H12P 0.9900
C12F H12Q 0.9900
C13F H13P 0.9800
C13F H13Q 0.9800
C13F H13R 0.9800
C14F C15F 1.398(10)
C14F H14M 0.9900
C14F H14N 0.9900
C15F H15S 0.9800
C15F H15T 0.9800
C15F H15U 0.9800
C16F C17F 1.496(15)
C16F H16K 0.9900
C16F H16L 0.9900
C17F H17P 0.9800
C17F H17Q 0.9800
C17F H17R 0.9800
C18F C19F 1.530(9)
C18F H18P 0.9900
C18F H18Q 0.9900
C19F H19P 0.9800
C19F H19Q 0.9800
C19F H19R 0.9800
C20F C21F 1.459(9)
C20F H20P 0.9900
C20F H20Q 0.9900
C21F H21P 0.9800
C21F H21Q 0.9800
C21F H21R 0.9800
C22F C23F 1.543(12)
C22F H22P 0.9900
C22F H22Q 0.9900
C23F H23P 0.9800
C23F H23Q 0.9800
C23F H23R 0.9800
I1G C1G 2.099(5)
Si1G O2G 1.660(4)
Si1G C12G 1.821(9)
Si1G C16G 1.889(8)
Si1G C14G 1.962(9)
Si2G O3G 1.664(4)
Si2G C20G 1.829(6)
Si2G C22G 1.874(7)
Si2G C18G 1.892(7)
O1G C7G 1.221(6)
O2G C8G 1.423(5)
O3G C9G 1.446(5)
O4G C10G 1.176(6)
O5G C11G 1.421(6)
O5G H5G 0.8400
N1G C7G 1.337(6)
N1G C6G 1.418(6)
N1G H1G 0.8800
C1G C6G 1.356(7)
C1G C2G 1.431(8)
C2G C3G 1.413(8)
C2G H2G 0.9500
C3G C4G 1.381(7)
C3G H3G 0.9500
C4G C5G 1.396(7)
C4G H4G 0.9500
C5G C6G 1.397(7)
C5G C8G 1.531(7)
C7G C8G 1.579(7)
C8G C9G 1.499(7)
C9G C10G 1.556(7)
C9G H9G 1.0000
C10G C11G 1.493(7)
C11G H11S 0.9900
C11G H11T 0.9900
C12G C13G 1.520(12)
C12G H12M 0.9900
C12G H12N 0.9900
C13G H13S 0.9800
C13G H13T 0.9800
C13G H13U 0.9800
C14G C15G 1.503(13)
C14G H14O 0.9900
C14G H14P 0.9900
C15G H15V 0.9800
C15G H15W 0.9800
C15G H15$ 0.9800
C16G C17G 1.529(11)
C16G H16M 0.9900
C16G H16N 0.9900
C17G H17S 0.9800
C17G H17T 0.9800
C17G H17U 0.9800
C18G C19G 1.474(10)
C18G H18S 0.9900
C18G H18T 0.9900
C19G H19S 0.9800
C19G H19T 0.9800
C19G H19U 0.9800
C20G C21G 1.534(10)
C20G H20S 0.9900
C20G H20T 0.9900
C21G H21S 0.9800
C21G H21T 0.9800
C21G H21U 0.9800
C22G C23G 1.513(10)
C22G H22S 0.9900
C22G H22T 0.9900
C23G H23S 0.9800
C23G H23T 0.9800
C23G H23U 0.9800
I1H C1H 2.099(5)
Si1H O2H 1.645(4)
Si1H C12H 1.831(8)
Si1H C14H 1.870(9)
Si1H C16H 1.904(9)
Si2H O3H 1.673(4)
Si2H C22H_a 1.856(16)
Si2H C20H 1.881(8)
Si2H C18H 1.890(9)
Si2H C22P_b 1.971(17)
O1H C7H 1.225(6)
O2H C8H 1.398(6)
O3H C9H 1.409(7)
O4H C10H 1.174(8)
O5H C11H 1.415(7)
O5H H5H 0.8400
N1H C7H 1.363(6)
N1H C6H 1.416(6)
N1H H1H 0.8800
C1H C6H 1.376(6)
C1H C2H 1.378(8)
C2H C3H 1.368(8)
C2H H2H 0.9500
C3H C4H 1.386(8)
C3H H3H 0.9500
C4H C5H 1.363(8)
C4H H4H 0.9500
C5H C6H 1.388(6)
C5H C8H 1.520(7)
C7H C8H 1.543(6)
C8H C9H 1.576(7)
C9H C10H 1.539(8)
C9H H9H 1.0000
C10H C11H 1.518(10)
C11H H11V 0.9900
C11H H11W 0.9900
C12H C13H 1.573(12)
C12H H12O 0.9900
C12H H12R 0.9900
C13H H13V 0.9800
C13H H13W 0.9800
C13H H13$ 0.9800
C14H C15H 1.533(12)
C14H H14Q 0.9900
C14H H14R 0.9900
C15H H15$ 0.9800
C15H H15 0.9800
C15H H15C 0.9800
C16H C17H 1.546(13)
C16H H16O 0.9900
C16H H16P 0.9900
C17H H17V 0.9800
C17H H17W 0.9800
C17H H17$ 0.9800
C18H C19H 1.573(12)
C18H H18K 0.9900
C18H H18L 0.9900
C19H H19V 0.9800
C19H H19W 0.9800
C19H H19$ 0.9800
C20H C21H 1.464(9)
C20H H20G 0.9900
C20H H20L 0.9900
C21H H21V 0.9800
C21H H21W 0.9800
C21H H21$ 0.9800
C22H_a C23H_a 1.518(14)
C22H_a H22O_a 0.9900
C22H_a H22R_a 0.9900
C23H_a H23V_a 0.9800
C23H_a H23W_a 0.9800
C23H_a H23$_a 0.9800
C22P_b C23P_b 1.55(3)
C22P_b H22U_b 0.9900
C22P_b H22V_b 0.9900
C23P_b H23$_b 0.9800
C23P_b H23_b 0.9800
C23P_b H23C_b 0.9800
